data_7127722
loop_
_publ_author_name
'Manzano, Richard A.'
'Hill, Anthony F.'
'Georgelin, Rosemary L.'

_publ_section_title
;
 Tetrel and pnictogen functionalised propargylidynes.
;
_journal_issue 93
_journal_name_full 'Chemical communications (Cambridge, England)'
_journal_page_first 14597
_journal_page_last 14600
_journal_paper_doi 10.1039/d0cc06196d
_journal_volume 56
_journal_year 2020
_chemical_formula_moiety 'C115 H110 Ag3 B2 N12 O4 P6 W2, C7 H8, N O3'
_chemical_formula_sum 'C122 H118 Ag3 B2 N13 O7 P6 W2'
_chemical_formula_weight 2777.04
_space_group_crystal_system monoclinic
_space_group_IT_number 14
_space_group_name_Hall '-P 2yn'
_space_group_name_H-M_alt 'P 1 21/n 1'
_atom_sites_solution_hydrogens geom
_atom_sites_solution_primary dual
_audit_block_doi 10.5517/ccdc.csd.cc260tkm
_audit_creation_date 2020-09-11
_audit_creation_method
;
Olex2 1.3
(compiled 2020.06.28 svn.raecde09e for OlexSys, GUI svn.r6132)
;
_audit_update_record
;
2020-09-12 deposited with the CCDC.	2020-10-22 downloaded from the CCDC.
;
_cell_angle_alpha 90
_cell_angle_beta 98.310(4)
_cell_angle_gamma 90
_cell_formula_units_Z 4
_cell_length_a 15.3770(4)
_cell_length_b 30.6356(7)
_cell_length_c 28.8107(16)
_cell_measurement_reflns_used 6546
_cell_measurement_temperature 150.01(10)
_cell_measurement_theta_max 66.7800
_cell_measurement_theta_min 2.8700
_cell_volume 13429.7(9)
_computing_cell_refinement 'CrysAlisPro 1.171.39.46 (Rigaku OD, 2018)'
_computing_data_collection 'CrysAlisPro 1.171.39.46 (Rigaku OD, 2018)'
_computing_data_reduction 'CrysAlisPro 1.171.39.46 (Rigaku OD, 2018)'
_computing_molecular_graphics 'Olex2 1.3 (Dolomanov et al., 2009)'
_computing_publication_material 'Olex2 1.3 (Dolomanov et al., 2009)'
_computing_structure_refinement 'SHELXL 2018/3 (Sheldrick, 2015)'
_computing_structure_solution 'SHELXT 2014/5 (Sheldrick, 2014)'
_diffrn_ambient_environment N~2~
_diffrn_ambient_temperature 150.01(10)
_diffrn_detector 'CCD plate'
_diffrn_detector_area_resol_mean 8.1297
_diffrn_detector_type EosS2
_diffrn_measured_fraction_theta_full 0.992
_diffrn_measured_fraction_theta_max 0.963
_diffrn_measurement_details
;
List of Runs (angles in degrees, time in seconds):

  # Type    Start    End  Width  t~exp~   \w     \q     \k     \f   Frames
#--------------------------------------------------------------------------
  1  \w   -105.00 -36.00   1.00   40.00    --  -35.78 -38.00-150.00   69
  2  \w    -51.00  32.00   1.00   40.00    --  -35.78  57.00-180.00   83
  3  \w     27.00  77.00   1.00   40.00    --   35.78-125.00  30.00   50
  4  \w     35.00 103.00   1.00   40.00    --   35.78  57.00 120.00   68
  5  \w     16.00  63.00   1.00   40.00    --   35.78 -99.00-120.00   47
  6  \w     44.00 108.00   1.00   70.00    --  107.33 -95.00   0.00   64
  7  \w     50.00 129.00   1.00   70.00    --  107.33 -30.00 150.00   79
  8  \w     40.00 134.00   1.00   70.00    --  107.33 -77.00 120.00   94
  9  \w     38.00  93.00   1.00   70.00    --  107.33 -95.00  90.00   55
 10  \w     69.00 171.00   1.00   70.00    --  107.33  15.00   0.00  102
;
_diffrn_measurement_device 'four-circle diffractometer'
_diffrn_measurement_device_type 'SuperNova, Dual, Cu at home/near, EosS2'
_diffrn_measurement_method '\w scans'
_diffrn_orient_matrix_type 'CrysAlisPro convention (1999,Acta A55,543-557)'
_diffrn_orient_matrix_UB_11 0.0020411000
_diffrn_orient_matrix_UB_12 -0.0101900000
_diffrn_orient_matrix_UB_13 0.0525250000
_diffrn_orient_matrix_UB_21 -0.1012146000
_diffrn_orient_matrix_UB_22 -0.0001186000
_diffrn_orient_matrix_UB_23 -0.0068154000
_diffrn_orient_matrix_UB_31 -0.0001148000
_diffrn_orient_matrix_UB_32 -0.0492272000
_diffrn_orient_matrix_UB_33 -0.0108931000
_diffrn_radiation_monochromator mirror
_diffrn_radiation_probe x-ray
_diffrn_radiation_type CuK\a
_diffrn_radiation_wavelength 1.54184
_diffrn_reflns_av_R_equivalents 0.0549
_diffrn_reflns_av_unetI/netI 0.1165
_diffrn_reflns_Laue_measured_fraction_full 0.992
_diffrn_reflns_Laue_measured_fraction_max 0.963
_diffrn_reflns_limit_h_max 18
_diffrn_reflns_limit_h_min -18
_diffrn_reflns_limit_k_max 21
_diffrn_reflns_limit_k_min -37
_diffrn_reflns_limit_l_max 28
_diffrn_reflns_limit_l_min -35
_diffrn_reflns_number 42754
_diffrn_reflns_point_group_measured_fraction_full 0.992
_diffrn_reflns_point_group_measured_fraction_max 0.963
_diffrn_reflns_theta_full 67.684
_diffrn_reflns_theta_max 71.904
_diffrn_reflns_theta_min 2.117
_diffrn_source 'micro-focus sealed X-ray tube'
_diffrn_source_type 'SuperNova (Cu) X-ray Source'
_exptl_absorpt_coefficient_mu 7.624
_exptl_absorpt_correction_T_max 0.61617
_exptl_absorpt_correction_T_min 0.58658
_exptl_absorpt_correction_type sphere
_exptl_absorpt_process_details
;
CrysAlisPro 1.171.39.46 (Rigaku Oxford Diffraction, 2018)
Spherical absorption correction
 using equivalent radius and absorption coefficient.
Empirical absorption correction using spherical harmonics,
 implemented in SCALE3 ABSPACK scaling algorithm.
;
_exptl_crystal_colour red
_exptl_crystal_density_diffrn 1.373
_exptl_crystal_description needle
_exptl_crystal_F_000 5544
_exptl_crystal_size_max 0.175
_exptl_crystal_size_mid 0.057
_exptl_crystal_size_min 0.021
_exptl_crystal_size_rad 0.100
_refine_diff_density_max 1.660
_refine_diff_density_min -1.512
_refine_diff_density_rms 0.163
_refine_ls_extinction_method none
_refine_ls_goodness_of_fit_ref 1.031
_refine_ls_hydrogen_treatment mixed
_refine_ls_matrix_type full
_refine_ls_number_parameters 1381
_refine_ls_number_reflns 25391
_refine_ls_number_restraints 605
_refine_ls_restrained_S_all 1.023
_refine_ls_R_factor_all 0.1557
_refine_ls_R_factor_gt 0.1040
_refine_ls_shift/su_max 0.001
_refine_ls_shift/su_mean 0.000
_refine_ls_structure_factor_coef Fsqd
_refine_ls_weighting_details 'w=1/[\s^2^(Fo^2^)+(0.0632P)^2^+248.4265P] where P=(Fo^2^+2Fc^2^)/3'
_refine_ls_weighting_scheme calc
_refine_ls_wR_factor_gt 0.2215
_refine_ls_wR_factor_ref 0.2481
_reflns_Friedel_coverage 0.000
_reflns_number_gt 14972
_reflns_number_total 25391
_reflns_threshold_expression 'I > 2\s(I)'
_cod_data_source_file d0cc06196d2.cif
_cod_data_source_block Compound_11
_cod_database_code 7127722
_shelx_shelxl_version_number 2018/3
_chemical_oxdiff_formula 'C65 H66 Ag3 B2 N12 O4 P2 W2'
_chemical_oxdiff_usercomment 'red needles from toluene'
_shelx_space_group_comment
;
The symmetry employed for this shelxl refinement is uniquely defined
by the following loop, which should always be used as a source of
symmetry information in preference to the above space-group names.
They are only intended as comments.
;
_reflns_odcompleteness_completeness 99.25
_reflns_odcompleteness_iscentric 1
_reflns_odcompleteness_theta 66.49
_olex2_refinement_description
;
1. Fixed Uiso
 At 1.2 times of:
  All B(H) groups, All C(H) groups, All C(H,H) groups
 At 1.5 times of:
  All C(H,H,H) groups
2. Restrained distances
 B1-H1 = B2-H2
 1.15 with sigma of 0.02
3. Uiso/Uaniso restraints and constraints
C85 \\sim C86 \\sim C87 \\sim C88 \\sim C89 \\sim C90: within 1.7A with sigma
of 0.02 and sigma for terminal atoms of 0.04 within 1.7A
C117 \\sim C122 \\sim C121 \\sim C120 \\sim C119 \\sim C118: within 1.7A with
sigma of 0.02 and sigma for terminal atoms of 0.04 within 1.7A
C79 \\sim C84 \\sim C83 \\sim C82 \\sim C81 \\sim C80: within 1.7A with sigma
of 0.02 and sigma for terminal atoms of 0.04 within 1.7A
C66 \\sim C71 \\sim C70 \\sim C69 \\sim C68 \\sim C67: within 1.7A with sigma
of 0.02 and sigma for terminal atoms of 0.04 within 1.7A
C116 \\sim C110 \\sim C115 \\sim C114 \\sim C113 \\sim C112 \\sim C111: within
1.7A with sigma of 0.02 and sigma for terminal atoms of 0.04 within 1.7A
C91 \\sim C96 \\sim C95 \\sim C94 \\sim C93 \\sim C92: within 1.7A with sigma
of 0.02 and sigma for terminal atoms of 0.04 within 1.7A
C41 \\sim C46 \\sim C45 \\sim C44 \\sim C43 \\sim C42: within 1.7A with sigma
of 0.02 and sigma for terminal atoms of 0.04 within 1.7A
C54 \\sim C55 \\sim C56 \\sim C57 \\sim C58 \\sim C59: within 1.7A with sigma
of 0.02 and sigma for terminal atoms of 0.04 within 1.7A
C60 \\sim C61 \\sim C62 \\sim C63 \\sim C64 \\sim C65: within 1.7A with sigma
of 0.02 and sigma for terminal atoms of 0.04 within 1.7A
C47 \\sim C48 \\sim C49 \\sim C50 \\sim C51 \\sim C52: within 1.7A with sigma
of 0.02 and sigma for terminal atoms of 0.04 within 1.7A
C98 \\sim C99 \\sim C100 \\sim C101 \\sim C102 \\sim C103: within 1.7A with
sigma of 0.02 and sigma for terminal atoms of 0.04 within 1.7A
C72 \\sim C73 \\sim C74 \\sim C75 \\sim C76 \\sim C77: within 1.7A with sigma
of 0.02 and sigma for terminal atoms of 0.04 within 1.7A
C31 \\sim C32 \\sim C33 \\sim C34 \\sim C35: within 1.7A with sigma of 0.02 and
sigma for terminal atoms of 0.04 within 1.7A
C40 \\sim C39 \\sim C38 \\sim C37 \\sim C36: within 1.7A with sigma of 0.02 and
sigma for terminal atoms of 0.04 within 1.7A
Uanis(C2) = Uanis(C5)
Uanis(C1) = Uanis(C4)
Uanis(C3) = Uanis(C6)
Uanis(C53) = Uanis(C97) = Uanis(C78)
4. Rigid body (RIGU) restrains
 C85, C86, C87, C88, C89, C90
 with sigma for 1-2 distances of 0.004 and sigma for 1-3 distances of 0.004
 C116, C110, C115, C114, C113, C112, C111
 with sigma for 1-2 distances of 0.004 and sigma for 1-3 distances of 0.004
 C72, C77, C76, C75, C74, C73
 with sigma for 1-2 distances of 0.004 and sigma for 1-3 distances of 0.004
5.a Ternary CH refined with riding coordinates and stretchable bonds:
 B1(H1), B2(H2)
5.b Secondary CH2 refined with riding coordinates:
 C53(H53A,H53B), C97(H97A,H97B), C78(H78A,H78B)
5.c Aromatic/amide H refined with riding coordinates:
 C48(H48), C105(H105), C108(H108), C109(H109), C106(H106), C103(H103),
 C33(H33), C49(H49), C42(H42), C100(H100), C28(H28), C107(H107), C13(H13),
 C55(H55), C99(H99), C51(H51), C67(H67), C65(H65), C92(H92), C52(H52), C76(H76),
  C23(H23), C44(H44), C94(H94), C70(H70), C46(H46), C71(H71), C18(H18),
 C50(H50), C93(H93), C73(H73), C96(H96), C43(H43), C59(H59), C101(H101),
 C74(H74), C45(H45), C102(H102), C57(H57), C77(H77), C56(H56), C63(H63),
 C95(H95), C84(H84), C61(H61), C64(H64), C38(H38), C80(H80), C86(H86), C62(H62),
  C83(H83), C122(H122), C68(H68), C75(H75), C58(H58), C69(H69), C115(H115),
 C113(H113), C87(H87), C89(H89), C90(H90), C112(H112), C82(H82), C88(H88),
 C118(H118), C121(H121), C81(H81), C120(H120), C114(H114), C119(H119),
 C111(H111)
5.d Idealised Me refined as rotating group:
 C30(H30A,H30B,H30C), C31(H31A,H31B,H31C), C26(H26A,H26B,H26C), C35(H35A,H35B,
 H35C), C15(H15A,H15B,H15C), C25(H25A,H25B,H25C), C20(H20A,H20B,H20C), C16(H16A,
 H16B,H16C), C21(H21A,H21B,H21C), C36(H36A,H36B,H36C), C40(H40A,H40B,H40C),
 C11(H11A,H11B,H11C), C116(H11D,H11E,H11F)
;
_smtbx_masks_void_probe_radius 1.2
_smtbx_masks_void_truncation_radius 1.2
_ins_header
;
TITL RAM-WC3Agdppm_scale3 in P2(1)/n 
REM P2(1)/n (#14 in standard setting)
CELL 1.54184  15.377016  30.635634  28.810686  90.0000  98.3095  90.0000
ZERR    8.00   0.000382   0.000701   0.001566   0.0000   0.0036   0.0000
LATT  1
SYMM -x+1/2, y+1/2,-z+1/2 
SFAC C H B N O P Ag W
UNIT 520.00 528.00 16.00 96.00 32.00 16.00 24.00 16.00
TREF
HKLF 4
END
;
_olex2_submission_special_instructions 'No special instructions were received'
_oxdiff_exptl_absorpt_empirical_details
;
Empirical correction (ABSPACK) includes:
- Absorption correction using spherical harmonics
- Frame scaling
;
_oxdiff_exptl_absorpt_empirical_full_max 1.139
_oxdiff_exptl_absorpt_empirical_full_min 0.909

loop_
_space_group_symop_operation_xyz
'x, y, z'
'-x+1/2, y+1/2, -z+1/2'
'-x, -y, -z'
'x-1/2, -y-1/2, z-1/2'

loop_
_atom_site_label
_atom_site_type_symbol
_atom_site_fract_x
_atom_site_fract_y
_atom_site_fract_z
_atom_site_U_iso_or_equiv
_atom_site_adp_type
_atom_site_occupancy
_atom_site_site_symmetry_order
_atom_site_calc_flag
_atom_site_refinement_flags_posn
_atom_site_refinement_flags_adp
_atom_site_refinement_flags_occupancy
_atom_site_disorder_assembly
_atom_site_disorder_group
W2 W 0.18047(4) 0.73865(2) 0.68803(3) 0.0502(2) Uani 1 1 d . . . . .
W1 W 0.81817(5) 0.49018(2) 0.74479(3) 0.0544(2) Uani 1 1 d . . . . .
Ag2 Ag 0.56364(6) 0.65556(3) 0.73975(4) 0.0446(3) Uani 1 1 d . . . . .
Ag3 Ag 0.45268(7) 0.58399(4) 0.76116(4) 0.0469(3) Uani 1 1 d . . . . .
Ag1 Ag 0.48660(7) 0.59956(3) 0.66357(4) 0.0488(3) Uani 1 1 d . . . . .
P6 P 0.4257(2) 0.52808(12) 0.63525(15) 0.0446(9) Uani 1 1 d . . . . .
P1 P 0.5147(2) 0.65266(12) 0.60322(14) 0.0435(9) Uani 1 1 d . . . . .
P2 P 0.6195(2) 0.70546(11) 0.68448(16) 0.0472(10) Uani 1 1 d . . . . .
P5 P 0.3733(2) 0.51708(12) 0.73504(15) 0.0469(9) Uani 1 1 d . . . . .
P3 P 0.6129(3) 0.67066(15) 0.82325(15) 0.0558(11) Uani 1 1 d . . . . .
P4 P 0.4969(3) 0.59497(16) 0.84667(16) 0.0630(12) Uani 1 1 d . . . . .
N8 N 0.0546(8) 0.7282(4) 0.5912(5) 0.049(3) Uani 1 1 d . . . . .
N10 N 0.0094(7) 0.7901(4) 0.6404(5) 0.052(3) Uani 1 1 d . . . . .
N5 N 0.7728(7) 0.4297(3) 0.7079(5) 0.051(3) Uani 1 1 d . . . . .
N7 N 0.1061(7) 0.7056(4) 0.6268(4) 0.043(3) Uani 1 1 d . . . . .
N12 N 0.1414(8) 0.7972(4) 0.5976(5) 0.051(3) Uani 1 1 d . . . . .
N3 N 0.8528(7) 0.5062(4) 0.6756(5) 0.053(3) Uani 1 1 d . . . . .
N11 N 0.2058(8) 0.7859(4) 0.6320(5) 0.052(3) Uani 1 1 d . . . . .
N1 N 0.9503(8) 0.4552(4) 0.7527(5) 0.052(3) Uani 1 1 d . . . . .
N4 N 0.8916(8) 0.4772(4) 0.6498(5) 0.053(3) Uani 1 1 d . . . . .
O4 O 0.2767(10) 0.7951(5) 0.7707(5) 0.100(5) Uani 1 1 d . . . . .
N2 N 0.9735(7) 0.4323(4) 0.7162(5) 0.056(4) Uani 1 1 d . . . . .
O5 O 1.1100(10) 0.3790(5) 0.5625(6) 0.097(5) Uani 1 1 d . . . . .
C47 C 0.5940(9) 0.6362(5) 0.5655(6) 0.050(3) Uani 1 1 d . U . . .
C98 C 0.3224(9) 0.5280(4) 0.5961(6) 0.045(3) Uani 1 1 d . U . . .
O3 O 0.1221(9) 0.6770(4) 0.7655(5) 0.081(4) Uani 1 1 d . . . . .
C104 C 0.5009(9) 0.4981(4) 0.6055(5) 0.041(3) Uani 1 1 d . . . . .
C48 C 0.6274(9) 0.5958(5) 0.5687(6) 0.053(4) Uani 1 1 d . U . . .
H48 H 0.608749 0.576271 0.590010 0.063 Uiso 1 1 calc R U . . .
N6 N 0.8234(8) 0.4090(4) 0.6773(5) 0.053(3) Uani 1 1 d . . . . .
C41 C 0.4158(8) 0.6661(4) 0.5631(5) 0.040(3) Uani 1 1 d . U . . .
C105 C 0.4799(10) 0.4790(5) 0.5605(6) 0.057(4) Uani 1 1 d . . . . .
H105 H 0.422571 0.480726 0.545107 0.068 Uiso 1 1 calc R U . . .
C108 C 0.6494(9) 0.4714(5) 0.6038(6) 0.051(4) Uani 1 1 d . . . . .
H108 H 0.707150 0.469766 0.618699 0.061 Uiso 1 1 calc R U . . .
C4 C 0.2799(9) 0.7033(5) 0.6978(6) 0.047(3) Uani 1 1 d . . . . .
C109 C 0.5881(9) 0.4917(4) 0.6261(6) 0.048(4) Uani 1 1 d . . . . .
H109 H 0.605170 0.501867 0.656446 0.058 Uiso 1 1 calc R U . . .
C106 C 0.5419(11) 0.4580(5) 0.5392(6) 0.059(4) Uani 1 1 d . . . . .
H106 H 0.525280 0.446345 0.509399 0.071 Uiso 1 1 calc R U . . .
N9 N 0.0552(8) 0.7780(5) 0.6838(5) 0.063(4) Uani 1 1 d . . . . .
O6 O 0.9667(10) 0.3711(4) 0.5367(6) 0.101(5) Uani 1 1 d . . . . .
O7 O 1.0479(8) 0.4178(4) 0.5015(5) 0.076(4) Uani 1 1 d . . . . .
C29 C 0.0137(10) 0.6995(5) 0.5591(6) 0.057(4) Uani 1 1 d . . . . .
C103 C 0.2872(9) 0.5678(5) 0.5804(6) 0.054(4) Uani 1 1 d . U . . .
H103 H 0.318560 0.593433 0.587667 0.064 Uiso 1 1 calc R U . . .
C53 C 0.5524(9) 0.7051(5) 0.6272(6) 0.050(2) Uani 1 1 d . . . . .
H53A H 0.501137 0.723160 0.629034 0.060 Uiso 1 1 calc R U . . .
H53B H 0.585729 0.718974 0.605188 0.060 Uiso 1 1 calc R U . . .
C97 C 0.4085(9) 0.4910(5) 0.6831(5) 0.050(2) Uani 1 1 d . . . . .
H97A H 0.462886 0.475404 0.693107 0.060 Uiso 1 1 calc R U . . .
H97B H 0.364554 0.469595 0.670974 0.060 Uiso 1 1 calc R U . . .
C33 C -0.0717(10) 0.8111(5) 0.6917(7) 0.062(4) Uani 1 1 d . U . . .
H33 H -0.117244 0.822625 0.705852 0.074 Uiso 1 1 calc R U . . .
C2 C 0.6506(9) 0.5542(4) 0.7397(6) 0.045(3) Uani 1 1 d . . . . .
C54 C 0.7317(10) 0.6957(5) 0.6752(7) 0.060(4) Uani 1 1 d . U . . .
C49 C 0.6912(10) 0.5818(6) 0.5403(6) 0.061(4) Uani 1 1 d . U . . .
H49 H 0.713597 0.553520 0.542298 0.073 Uiso 1 1 calc R U . . .
C42 C 0.3468(9) 0.6891(5) 0.5801(6) 0.052(4) Uani 1 1 d . U . . .
H42 H 0.355447 0.700583 0.610261 0.062 Uiso 1 1 calc R U . . .
C19 C 0.9088(10) 0.4974(6) 0.6097(7) 0.059(4) Uani 1 1 d . . . . .
O1 O 0.9100(10) 0.5715(5) 0.7969(6) 0.115(6) Uani 1 1 d . . . . .
C100 C 0.1928(10) 0.4921(6) 0.5559(6) 0.065(4) Uani 1 1 d . U . . .
H100 H 0.159890 0.466927 0.548472 0.078 Uiso 1 1 calc R U . . .
C22 C 0.6993(10) 0.4061(5) 0.7067(7) 0.062(5) Uani 1 1 d . . . . .
C34 C -0.0682(10) 0.8097(5) 0.6450(6) 0.054(4) Uani 1 1 d . U . . .
C17 C 0.8470(11) 0.5428(6) 0.6506(7) 0.066(5) Uani 1 1 d . . . . .
C28 C 0.0406(11) 0.6584(6) 0.5746(6) 0.062(5) Uani 1 1 d . . . . .
H28 H 0.023042 0.632180 0.559908 0.075 Uiso 1 1 calc R U . . .
C1 C 0.7166(9) 0.5238(5) 0.7412(6) 0.047(3) Uani 1 1 d . . . . .
C91 C 0.2550(9) 0.5272(5) 0.7238(6) 0.048(3) Uani 1 1 d . U . . .
C107 C 0.6282(11) 0.4532(5) 0.5599(7) 0.062(5) Uani 1 1 d . . . . .
H107 H 0.669533 0.438637 0.545094 0.074 Uiso 1 1 calc R U . . .
C85 C 0.3817(12) 0.4701(6) 0.7717(8) 0.078(5) Uani 1 1 d . U . . .
C78 C 0.6058(9) 0.6229(5) 0.8590(6) 0.050(2) Uani 1 1 d . . . . .
H78A H 0.616297 0.631308 0.891745 0.060 Uiso 1 1 calc R U . . .
H78B H 0.651485 0.602518 0.853513 0.060 Uiso 1 1 calc R U . . .
C32 C 0.0047(10) 0.7924(5) 0.7146(7) 0.058(4) Uani 1 1 d . U . . .
C13 C 1.0808(11) 0.4256(6) 0.7731(7) 0.070(5) Uani 1 1 d . . . . .
H13 H 1.133554 0.417319 0.790918 0.084 Uiso 1 1 calc R U . . .
C3 C 0.5949(9) 0.5815(5) 0.7319(5) 0.045(2) Uani 1 1 d . . . . .
C14 C 1.0545(9) 0.4141(5) 0.7285(7) 0.053(4) Uani 1 1 d . . . . .
C72 C 0.5608(12) 0.7133(6) 0.8531(6) 0.065(4) Uani 1 1 d . U . . .
C5 C 0.3490(9) 0.6745(4) 0.7094(6) 0.045(3) Uani 1 1 d . . . . .
C24 C 0.7821(11) 0.3733(5) 0.6605(7) 0.063(5) Uani 1 1 d . . . . .
C9 C 0.1408(11) 0.7000(6) 0.7358(7) 0.065(5) Uani 1 1 d . . . . .
C55 C 0.7615(11) 0.7018(5) 0.6317(8) 0.071(4) Uani 1 1 d . U . . .
H55 H 0.723599 0.708900 0.604645 0.086 Uiso 1 1 calc R U . . .
C99 C 0.2757(9) 0.4887(5) 0.5830(6) 0.057(4) Uani 1 1 d . U . . .
H99 H 0.299564 0.461621 0.592219 0.069 Uiso 1 1 calc R U . . .
C6 C 0.4065(9) 0.6468(5) 0.7186(5) 0.045(2) Uani 1 1 d . . . . .
N13 N 1.0426(13) 0.3901(6) 0.5335(7) 0.089(5) Uani 1 1 d . . . . .
C10 C 0.2403(11) 0.7741(6) 0.7432(7) 0.067(5) Uani 1 1 d . . . . .
C51 C 0.6852(11) 0.6539(6) 0.5049(6) 0.066(4) Uani 1 1 d . U . . .
H51 H 0.704896 0.672882 0.483472 0.080 Uiso 1 1 calc R U . . .
C67 C 0.7942(12) 0.6536(7) 0.8395(7) 0.082(5) Uani 1 1 d . U . . .
H67 H 0.779044 0.624243 0.840395 0.098 Uiso 1 1 calc R U . . .
C30 C -0.0483(10) 0.7135(6) 0.5180(6) 0.062(4) Uani 1 1 d . . . . .
H30A H -0.092151 0.732181 0.528079 0.093 Uiso 1 1 calc R U . . .
H30B H -0.076155 0.688339 0.502554 0.093 Uiso 1 1 calc R U . . .
H30C H -0.017101 0.729119 0.496731 0.093 Uiso 1 1 calc R U . . .
C27 C 0.0978(10) 0.6629(4) 0.6155(6) 0.052(4) Uani 1 1 d . . . . .
C65 C 0.5663(11) 0.7783(5) 0.7290(7) 0.065(4) Uani 1 1 d . U . . .
H65 H 0.531502 0.758164 0.742012 0.077 Uiso 1 1 calc R U . . .
C92 C 0.1985(10) 0.5045(5) 0.6887(6) 0.058(4) Uani 1 1 d . U . . .
H92 H 0.220912 0.484522 0.669191 0.070 Uiso 1 1 calc R U . . .
O2 O 0.7700(11) 0.4587(6) 0.8412(6) 0.117(6) Uani 1 1 d . . . . .
C66 C 0.7276(11) 0.6838(6) 0.8349(7) 0.069(4) Uani 1 1 d . U . . .
C52 C 0.6217(11) 0.6671(6) 0.5328(7) 0.070(4) Uani 1 1 d . U . . .
H52 H 0.598317 0.695116 0.530204 0.084 Uiso 1 1 calc R U . . .
C60 C 0.6213(11) 0.7640(5) 0.6994(7) 0.065(4) Uani 1 1 d . U . . .
C76 C 0.4426(13) 0.7667(6) 0.8528(7) 0.074(4) Uani 1 1 d . U . . .
H76 H 0.391208 0.779109 0.837411 0.089 Uiso 1 1 calc R U . . .
C23 C 0.7037(12) 0.3696(5) 0.6786(7) 0.073(6) Uani 1 1 d . . . . .
H23 H 0.662481 0.347339 0.672943 0.088 Uiso 1 1 calc R U . . .
C44 C 0.2533(11) 0.6783(6) 0.5064(7) 0.067(4) Uani 1 1 d . U . . .
H44 H 0.198329 0.680672 0.488281 0.080 Uiso 1 1 calc R U . . .
C12 C 1.0170(11) 0.4518(6) 0.7890(7) 0.065(5) Uani 1 1 d . . . . .
C94 C 0.0766(11) 0.5398(6) 0.7143(7) 0.073(5) Uani 1 1 d . U . . .
H94 H 0.016159 0.543702 0.711732 0.087 Uiso 1 1 calc R U . . .
C70 C 0.8427(11) 0.7401(6) 0.8334(7) 0.074(4) Uani 1 1 d . U . . .
H70 H 0.857008 0.769340 0.830473 0.088 Uiso 1 1 calc R U . . .
C46 C 0.4036(10) 0.6526(6) 0.5168(6) 0.062(4) Uani 1 1 d . U . . .
H46 H 0.449132 0.639366 0.503928 0.074 Uiso 1 1 calc R U . . .
C71 C 0.7552(11) 0.7262(6) 0.8308(7) 0.067(4) Uani 1 1 d . U . . .
H71 H 0.711926 0.747572 0.825809 0.081 Uiso 1 1 calc R U . . .
C18 C 0.8821(12) 0.5375(7) 0.6097(7) 0.079(6) Uani 1 1 d . . . . .
H18 H 0.885828 0.558497 0.586695 0.095 Uiso 1 1 calc R U . . .
C50 C 0.7174(11) 0.6114(6) 0.5103(6) 0.063(4) Uani 1 1 d . U . . .
H50 H 0.759685 0.602770 0.492168 0.075 Uiso 1 1 calc R U . . .
C31 C 0.0325(12) 0.7885(6) 0.7661(7) 0.078(6) Uani 1 1 d . U . . .
H31A H 0.023705 0.758994 0.775786 0.117 Uiso 1 1 calc R U . . .
H31B H -0.001823 0.807936 0.782225 0.117 Uiso 1 1 calc R U . . .
H31C H 0.093577 0.795902 0.773502 0.117 Uiso 1 1 calc R U . . .
C26 C 0.1426(12) 0.6277(6) 0.6465(7) 0.076(6) Uani 1 1 d . . . . .
H26A H 0.203742 0.626635 0.643013 0.114 Uiso 1 1 calc R U . . .
H26B H 0.115766 0.600043 0.637795 0.114 Uiso 1 1 calc R U . . .
H26C H 0.137086 0.633923 0.678633 0.114 Uiso 1 1 calc R U . . .
C93 C 0.1095(11) 0.5126(6) 0.6841(7) 0.067(4) Uani 1 1 d . U . . .
H93 H 0.071787 0.499336 0.660091 0.081 Uiso 1 1 calc R U . . .
C35 C -0.1319(11) 0.8259(6) 0.6035(7) 0.076(5) Uani 1 1 d . U . . .
H35A H -0.102422 0.846168 0.585702 0.113 Uiso 1 1 calc R U . . .
H35B H -0.180475 0.840202 0.614629 0.113 Uiso 1 1 calc R U . . .
H35C H -0.153026 0.801644 0.584042 0.113 Uiso 1 1 calc R U . . .
C73 C 0.5985(11) 0.7292(6) 0.8975(6) 0.069(4) Uani 1 1 d . U . . .
H73 H 0.650448 0.717285 0.912951 0.082 Uiso 1 1 calc R U . . .
C79 C 0.4241(13) 0.6296(7) 0.8758(7) 0.076(5) Uani 1 1 d . U . . .
C96 C 0.2194(9) 0.5544(6) 0.7516(7) 0.063(4) Uani 1 1 d . U . . .
H96 H 0.255886 0.569600 0.774646 0.075 Uiso 1 1 calc R U . . .
C39 C 0.1733(12) 0.8267(6) 0.5688(7) 0.074(5) Uani 1 1 d . U . . .
C43 C 0.2686(11) 0.6945(6) 0.5525(6) 0.068(4) Uani 1 1 d . U . . .
H43 H 0.223737 0.709317 0.564322 0.082 Uiso 1 1 calc R U . . .
C59 C 0.7935(12) 0.6848(7) 0.7145(8) 0.082(5) Uani 1 1 d . U . . .
H59 H 0.773365 0.678354 0.742686 0.099 Uiso 1 1 calc R U . . .
C37 C 0.2794(10) 0.8096(6) 0.6262(7) 0.064(4) Uani 1 1 d . U . . .
C15 C 1.0979(11) 0.3880(6) 0.6949(7) 0.079(6) Uani 1 1 d . . . . .
H15A H 1.065642 0.361481 0.687508 0.119 Uiso 1 1 calc R U . . .
H15B H 1.156888 0.381082 0.708835 0.119 Uiso 1 1 calc R U . . .
H15C H 1.099368 0.404578 0.666798 0.119 Uiso 1 1 calc R U . . .
C101 C 0.1594(11) 0.5310(7) 0.5403(6) 0.066(4) Uani 1 1 d . U . . .
H101 H 0.106027 0.531870 0.520504 0.079 Uiso 1 1 calc R U . . .
C74 C 0.5572(12) 0.7622(6) 0.9174(7) 0.073(4) Uani 1 1 d . U . . .
H74 H 0.581610 0.772350 0.946834 0.088 Uiso 1 1 calc R U . . .
C25 C 0.8248(11) 0.3424(5) 0.6279(7) 0.070(5) Uani 1 1 d . . . . .
H25A H 0.829426 0.357022 0.598939 0.104 Uiso 1 1 calc R U . . .
H25B H 0.789175 0.316718 0.621760 0.104 Uiso 1 1 calc R U . . .
H25C H 0.882379 0.334162 0.642871 0.104 Uiso 1 1 calc R U . . .
C45 C 0.3212(12) 0.6593(6) 0.4894(6) 0.070(4) Uani 1 1 d . U . . .
H45 H 0.313261 0.650192 0.458257 0.084 Uiso 1 1 calc R U . . .
C102 C 0.2025(10) 0.5690(6) 0.5529(6) 0.068(4) Uani 1 1 d . U . . .
H102 H 0.176664 0.595596 0.543657 0.081 Uiso 1 1 calc R U . . .
B1 B 0.9084(12) 0.4306(7) 0.6686(8) 0.069(7) Uani 1 1 d D . . . .
H1 H 0.9397(13) 0.4103(8) 0.6416(10) 0.083 Uiso 1 1 calc DR U . . .
C57 C 0.9097(11) 0.6893(6) 0.6691(8) 0.078(5) Uani 1 1 d . U . . .
H57 H 0.969343 0.688140 0.666704 0.094 Uiso 1 1 calc R U . . .
C77 C 0.4829(12) 0.7319(6) 0.8318(6) 0.064(4) Uani 1 1 d . U . . .
H77 H 0.456492 0.721209 0.802967 0.076 Uiso 1 1 calc R U . . .
C56 C 0.8524(13) 0.6963(7) 0.6319(9) 0.087(5) Uani 1 1 d . U . . .
H56 H 0.873193 0.697842 0.603203 0.105 Uiso 1 1 calc R U . . .
C20 C 0.9550(12) 0.4719(8) 0.5749(7) 0.089(7) Uani 1 1 d . . . . .
H20A H 1.014690 0.466246 0.588564 0.133 Uiso 1 1 calc R U . . .
H20B H 0.954508 0.488709 0.546773 0.133 Uiso 1 1 calc R U . . .
H20C H 0.925042 0.444756 0.567613 0.133 Uiso 1 1 calc R U . . .
C63 C 0.6148(12) 0.8494(6) 0.7235(8) 0.083(5) Uani 1 1 d . U . . .
H63 H 0.612971 0.878833 0.731178 0.100 Uiso 1 1 calc R U . . .
C16 C 0.8050(12) 0.5843(5) 0.6681(8) 0.081(6) Uani 1 1 d . . . . .
H16A H 0.742626 0.580356 0.665747 0.122 Uiso 1 1 calc R U . . .
H16B H 0.817254 0.608770 0.649265 0.122 Uiso 1 1 calc R U . . .
H16C H 0.829158 0.589641 0.700258 0.122 Uiso 1 1 calc R U . . .
C117 C 0.5132(19) 0.5443(8) 0.8834(9) 0.101(6) Uani 1 1 d . U . . .
C95 C 0.1287(11) 0.5608(6) 0.7473(8) 0.077(5) Uani 1 1 d . U . . .
H95 H 0.105166 0.579665 0.767498 0.093 Uiso 1 1 calc R U . . .
C110 C 1.3586(18) 0.3437(10) 0.6243(8) 0.111(6) Uani 1 1 d . U . . .
C84 C 0.3493(13) 0.6449(7) 0.8492(8) 0.081(5) Uani 1 1 d . U . . .
H84 H 0.335391 0.636371 0.818039 0.097 Uiso 1 1 calc R U . . .
C61 C 0.6764(13) 0.7930(5) 0.6824(8) 0.084(5) Uani 1 1 d . U . . .
H61 H 0.715568 0.784176 0.662481 0.101 Uiso 1 1 calc R U . . .
B2 B 0.0476(10) 0.7777(6) 0.5953(8) 0.056(5) Uani 1 1 d D . . . .
H2 H 0.0032(13) 0.7912(6) 0.5631(10) 0.067 Uiso 1 1 calc DR U . . .
C64 C 0.5608(12) 0.8215(6) 0.7401(7) 0.074(5) Uani 1 1 d . U . . .
H64 H 0.520239 0.831168 0.758836 0.088 Uiso 1 1 calc R U . . .
C38 C 0.2599(11) 0.8331(6) 0.5874(7) 0.075(5) Uani 1 1 d . U . . .
H38 H 0.298939 0.851196 0.574647 0.090 Uiso 1 1 calc R U . . .
C80 C 0.4463(14) 0.6404(7) 0.9239(8) 0.091(5) Uani 1 1 d . U . . .
H80 H 0.495423 0.628938 0.942491 0.109 Uiso 1 1 calc R U . . .
C21 C 0.6271(10) 0.4169(6) 0.7351(8) 0.083(7) Uani 1 1 d . . . . .
H21A H 0.637389 0.401804 0.764552 0.124 Uiso 1 1 calc R U . . .
H21B H 0.571528 0.407994 0.718149 0.124 Uiso 1 1 calc R U . . .
H21C H 0.626322 0.447802 0.740585 0.124 Uiso 1 1 calc R U . . .
C86 C 0.4630(14) 0.4612(7) 0.7989(8) 0.091(5) Uani 1 1 d . U . . .
H86 H 0.508360 0.481151 0.798156 0.110 Uiso 1 1 calc R U . . .
C36 C 0.3632(10) 0.8044(6) 0.6592(7) 0.077(6) Uani 1 1 d . U . . .
H36A H 0.354134 0.813122 0.690110 0.116 Uiso 1 1 calc R U . . .
H36B H 0.407879 0.822364 0.648884 0.116 Uiso 1 1 calc R U . . .
H36C H 0.381354 0.774410 0.659658 0.116 Uiso 1 1 calc R U . . .
C62 C 0.6715(13) 0.8355(5) 0.6959(8) 0.086(5) Uani 1 1 d . U . . .
H62 H 0.709443 0.855628 0.685381 0.103 Uiso 1 1 calc R U . . .
C7 C 0.7917(13) 0.4679(8) 0.8048(8) 0.086(6) Uani 1 1 d . . . . .
C83 C 0.2929(14) 0.6740(8) 0.8693(8) 0.098(6) Uani 1 1 d . U . . .
H83 H 0.242340 0.684844 0.851422 0.117 Uiso 1 1 calc R U . . .
C8 C 0.8788(14) 0.5430(8) 0.7760(8) 0.095(7) Uani 1 1 d . . . . .
C122 C 0.4612(18) 0.5308(9) 0.9118(9) 0.113(6) Uani 1 1 d . U . . .
H122 H 0.410299 0.546362 0.914567 0.136 Uiso 1 1 calc R U . . .
C68 C 0.8823(13) 0.6640(7) 0.8428(8) 0.091(5) Uani 1 1 d . U . . .
H68 H 0.924814 0.642220 0.846487 0.110 Uiso 1 1 calc R U . . .
C75 C 0.4788(13) 0.7817(7) 0.8950(7) 0.077(4) Uani 1 1 d . U . . .
H75 H 0.452797 0.804543 0.909252 0.092 Uiso 1 1 calc R U . . .
C58 C 0.8811(12) 0.6835(7) 0.7129(8) 0.088(5) Uani 1 1 d . U . . .
H58 H 0.921115 0.678865 0.739892 0.106 Uiso 1 1 calc R U . . .
C69 C 0.9066(13) 0.7080(7) 0.8405(8) 0.090(5) Uani 1 1 d . U . . .
H69 H 0.965727 0.715627 0.843802 0.108 Uiso 1 1 calc R U . . .
C40 C 0.1166(14) 0.8460(8) 0.5261(8) 0.111(8) Uani 1 1 d . U . . .
H40A H 0.098635 0.823265 0.503868 0.166 Uiso 1 1 calc R U . . .
H40B H 0.149691 0.867539 0.511977 0.166 Uiso 1 1 calc R U . . .
H40C H 0.065513 0.859400 0.535642 0.166 Uiso 1 1 calc R U . . .
C115 C 1.3437(19) 0.2957(10) 0.6153(9) 0.125(6) Uani 1 1 d . U . . .
H115 H 1.294243 0.280742 0.621765 0.150 Uiso 1 1 calc R U . . .
C11 C 1.0174(14) 0.4705(8) 0.8350(7) 0.102(8) Uani 1 1 d . . . . .
H11A H 1.012228 0.501649 0.832364 0.153 Uiso 1 1 calc R U . . .
H11B H 1.071449 0.463172 0.854500 0.153 Uiso 1 1 calc R U . . .
H11C H 0.968825 0.459099 0.848720 0.153 Uiso 1 1 calc R U . . .
C113 C 1.4871(18) 0.2965(10) 0.5888(9) 0.125(6) Uani 1 1 d . U . . .
H113 H 1.531719 0.279782 0.579258 0.149 Uiso 1 1 calc R U . . .
C87 C 0.4802(16) 0.4236(7) 0.8273(9) 0.101(6) Uani 1 1 d . U . . .
H87 H 0.534971 0.417833 0.844479 0.121 Uiso 1 1 calc R U . . .
C89 C 0.3357(16) 0.4032(8) 0.8048(10) 0.117(6) Uani 1 1 d . U . . .
H89 H 0.287363 0.385691 0.807694 0.141 Uiso 1 1 calc R U . . .
C90 C 0.3269(15) 0.4389(7) 0.7743(9) 0.108(6) Uani 1 1 d . U . . .
H90 H 0.275087 0.440157 0.753230 0.130 Uiso 1 1 calc R U . . .
C112 C 1.4974(17) 0.3424(10) 0.5954(9) 0.119(6) Uani 1 1 d . U . . .
H112 H 1.544677 0.356902 0.585641 0.142 Uiso 1 1 calc R U . . .
C82 C 0.3143(16) 0.6856(9) 0.9153(9) 0.110(6) Uani 1 1 d . U . . .
H82 H 0.277039 0.704460 0.928335 0.131 Uiso 1 1 calc R U . . .
C88 C 0.4064(17) 0.3953(8) 0.8273(10) 0.115(6) Uani 1 1 d . U . . .
H88 H 0.413014 0.369929 0.845252 0.138 Uiso 1 1 calc R U . . .
C118 C 0.592(2) 0.5242(9) 0.8835(10) 0.127(7) Uani 1 1 d . U . . .
H118 H 0.630960 0.535442 0.864874 0.153 Uiso 1 1 calc R U . . .
C121 C 0.481(2) 0.4917(10) 0.9393(9) 0.125(7) Uani 1 1 d . U . . .
H121 H 0.442578 0.481308 0.958641 0.150 Uiso 1 1 calc R U . . .
C81 C 0.3859(16) 0.6711(8) 0.9424(9) 0.107(6) Uani 1 1 d . U . . .
H81 H 0.398111 0.680501 0.973320 0.128 Uiso 1 1 calc R U . . .
C120 C 0.553(2) 0.4717(11) 0.9367(10) 0.138(7) Uani 1 1 d . U . . .
H120 H 0.563703 0.445586 0.953026 0.165 Uiso 1 1 calc R U . . .
C116 C 1.2818(18) 0.3652(10) 0.6413(10) 0.148(10) Uani 1 1 d . U . . .
H11D H 1.230598 0.361791 0.618269 0.222 Uiso 1 1 calc R U . . .
H11E H 1.293986 0.395743 0.646325 0.222 Uiso 1 1 calc R U . . .
H11F H 1.271653 0.351992 0.670242 0.222 Uiso 1 1 calc R U . . .
C114 C 1.4084(19) 0.2773(11) 0.5970(10) 0.130(6) Uani 1 1 d . U . . .
H114 H 1.400877 0.248086 0.588715 0.156 Uiso 1 1 calc R U . . .
C119 C 0.617(2) 0.4864(10) 0.9114(11) 0.147(8) Uani 1 1 d . U . . .
H119 H 0.670913 0.472830 0.912228 0.176 Uiso 1 1 calc R U . . .
C111 C 1.4349(17) 0.3652(10) 0.6167(9) 0.121(6) Uani 1 1 d . U . . .
H111 H 1.444217 0.394204 0.625604 0.145 Uiso 1 1 calc R U . . .

loop_
_atom_site_aniso_label
_atom_site_aniso_U_11
_atom_site_aniso_U_22
_atom_site_aniso_U_33
_atom_site_aniso_U_23
_atom_site_aniso_U_13
_atom_site_aniso_U_12
W2 0.0399(4) 0.0437(4) 0.0673(5) -0.0056(4) 0.0096(3) 0.0056(3)
W1 0.0423(4) 0.0417(4) 0.0778(6) -0.0010(4) 0.0043(4) 0.0073(3)
Ag2 0.0355(5) 0.0381(5) 0.0611(7) -0.0072(5) 0.0093(5) -0.0062(4)
Ag3 0.0402(6) 0.0447(6) 0.0562(7) -0.0036(5) 0.0080(5) -0.0105(5)
Ag1 0.0542(6) 0.0359(5) 0.0555(7) -0.0031(5) 0.0053(5) -0.0072(5)
P6 0.0372(19) 0.0318(18) 0.064(3) -0.0057(17) 0.0055(17) 0.0022(15)
P1 0.045(2) 0.0326(18) 0.054(2) -0.0043(16) 0.0110(17) 0.0038(16)
P2 0.040(2) 0.0285(18) 0.076(3) -0.0073(17) 0.0157(19) -0.0072(15)
P5 0.0362(19) 0.041(2) 0.064(3) -0.0021(18) 0.0084(17) -0.0035(16)
P3 0.050(2) 0.062(3) 0.055(3) -0.014(2) 0.0032(19) -0.023(2)
P4 0.070(3) 0.067(3) 0.051(3) -0.005(2) 0.004(2) -0.027(2)
N8 0.044(7) 0.036(7) 0.071(9) -0.015(6) 0.016(6) -0.003(5)
N10 0.033(6) 0.046(7) 0.075(10) -0.008(6) 0.007(6) 0.011(5)
N5 0.032(6) 0.020(5) 0.101(11) 0.007(6) 0.006(6) 0.003(5)
N7 0.043(7) 0.040(6) 0.048(8) 0.004(5) 0.013(6) 0.005(5)
N12 0.038(7) 0.049(7) 0.068(9) -0.002(6) 0.010(6) 0.008(6)
N3 0.027(6) 0.046(7) 0.085(10) 0.007(7) 0.003(6) -0.002(5)
N11 0.055(8) 0.028(6) 0.075(10) 0.001(6) 0.018(7) 0.006(6)
N1 0.049(7) 0.036(7) 0.069(9) 0.002(6) 0.005(7) -0.006(6)
N4 0.044(7) 0.053(8) 0.067(9) 0.005(7) 0.020(6) 0.007(6)
O4 0.096(11) 0.092(11) 0.096(11) -0.035(9) -0.035(9) 0.006(9)
N2 0.027(6) 0.060(8) 0.080(10) -0.006(7) 0.005(6) -0.011(6)
O5 0.085(10) 0.094(11) 0.112(13) -0.007(9) 0.013(9) 0.010(9)
C47 0.044(7) 0.044(7) 0.063(9) 0.002(7) 0.009(7) 0.004(6)
C98 0.035(7) 0.032(6) 0.068(9) -0.012(6) 0.004(6) 0.005(5)
O3 0.087(9) 0.072(9) 0.087(10) 0.021(8) 0.019(8) 0.000(7)
C104 0.037(7) 0.025(7) 0.063(10) 0.002(6) 0.008(7) -0.003(5)
C48 0.037(7) 0.050(8) 0.071(9) 0.003(7) 0.007(7) 0.004(6)
N6 0.046(7) 0.028(6) 0.084(10) -0.005(6) 0.006(7) 0.015(5)
C41 0.027(6) 0.037(7) 0.055(8) 0.003(6) 0.008(6) 0.012(5)
C105 0.044(9) 0.059(10) 0.065(11) 0.003(8) 0.003(8) 0.001(7)
C108 0.031(7) 0.041(8) 0.076(12) 0.000(8) -0.004(7) 0.006(6)
C4 0.037(5) 0.041(6) 0.065(7) 0.002(5) 0.009(5) 0.010(4)
C109 0.046(8) 0.024(6) 0.072(11) -0.008(7) 0.004(7) -0.001(6)
C106 0.064(11) 0.048(9) 0.069(12) -0.012(8) 0.024(9) 0.012(8)
N9 0.041(7) 0.076(10) 0.069(10) -0.012(8) 0.002(7) 0.022(7)
O6 0.108(12) 0.067(9) 0.132(14) 0.004(9) 0.032(10) -0.023(8)
O7 0.086(9) 0.058(7) 0.087(10) 0.001(7) 0.025(7) -0.023(7)
C29 0.047(9) 0.042(8) 0.081(13) -0.003(8) 0.006(8) 0.003(7)
C103 0.041(7) 0.049(8) 0.070(9) -0.010(7) 0.003(7) 0.016(6)
C53 0.039(4) 0.043(5) 0.066(6) -0.011(4) 0.007(4) 0.005(4)
C97 0.039(4) 0.043(5) 0.066(6) -0.011(4) 0.007(4) 0.005(4)
C33 0.042(7) 0.060(9) 0.085(10) -0.009(8) 0.014(8) 0.008(7)
C2 0.041(5) 0.019(4) 0.075(8) -0.004(5) 0.007(5) 0.003(4)
C54 0.037(7) 0.059(9) 0.087(11) -0.005(8) 0.020(7) 0.000(7)
C49 0.046(8) 0.059(9) 0.079(10) -0.013(8) 0.013(7) 0.016(7)
C42 0.044(7) 0.054(8) 0.059(9) -0.003(7) 0.012(7) 0.013(6)
C19 0.033(8) 0.063(11) 0.085(13) -0.008(9) 0.022(8) -0.012(7)
O1 0.087(10) 0.093(11) 0.154(16) -0.066(11) -0.023(10) 0.000(9)
C100 0.043(8) 0.081(10) 0.069(10) -0.015(8) 0.005(7) -0.020(8)
C22 0.035(8) 0.047(9) 0.105(15) -0.014(9) 0.014(9) -0.011(7)
C34 0.040(7) 0.049(8) 0.075(10) -0.008(8) 0.016(7) 0.008(6)
C17 0.049(10) 0.072(12) 0.078(13) 0.034(10) 0.011(9) -0.001(9)
C28 0.062(11) 0.054(10) 0.076(13) 0.001(9) 0.028(10) -0.003(8)
C1 0.037(5) 0.041(6) 0.065(7) 0.002(5) 0.009(5) 0.010(4)
C91 0.039(7) 0.037(7) 0.068(9) 0.019(6) 0.008(6) -0.007(6)
C107 0.059(10) 0.041(9) 0.088(14) 0.006(9) 0.022(10) 0.011(8)
C85 0.056(8) 0.062(9) 0.118(13) 0.013(9) 0.017(8) -0.001(7)
C78 0.039(4) 0.043(5) 0.066(6) -0.011(4) 0.007(4) 0.005(4)
C32 0.042(8) 0.046(8) 0.087(11) -0.027(8) 0.011(8) 0.013(7)
C13 0.041(9) 0.070(12) 0.093(15) 0.009(11) -0.008(9) 0.012(8)
C3 0.044(6) 0.038(5) 0.055(7) 0.000(5) 0.010(5) -0.004(4)
C14 0.036(8) 0.031(7) 0.090(14) 0.011(8) 0.002(8) -0.001(6)
C72 0.065(8) 0.071(9) 0.062(8) -0.012(7) 0.023(7) -0.014(7)
C5 0.041(5) 0.019(4) 0.075(8) -0.004(5) 0.007(5) 0.003(4)
C24 0.045(9) 0.049(10) 0.092(14) -0.003(9) -0.004(9) -0.008(8)
C9 0.060(11) 0.051(10) 0.080(14) -0.002(9) -0.006(10) 0.000(8)
C55 0.051(8) 0.054(9) 0.114(12) 0.003(9) 0.030(8) 0.002(7)
C99 0.041(7) 0.054(8) 0.076(10) -0.024(7) 0.002(7) -0.009(7)
C6 0.044(6) 0.038(5) 0.055(7) 0.000(5) 0.010(5) -0.004(4)
N13 0.086(13) 0.064(11) 0.121(17) 0.008(11) 0.025(12) -0.015(10)
C10 0.051(10) 0.066(12) 0.088(14) -0.022(10) 0.022(10) 0.007(9)
C51 0.063(9) 0.073(10) 0.070(10) 0.013(8) 0.032(8) 0.013(8)
C67 0.053(9) 0.075(10) 0.117(12) -0.028(10) 0.008(9) -0.023(8)
C30 0.053(10) 0.068(11) 0.062(11) 0.000(9) 0.002(8) -0.004(8)
C27 0.053(9) 0.029(7) 0.076(12) -0.007(7) 0.013(8) 0.005(7)
C65 0.066(9) 0.041(8) 0.089(11) -0.008(8) 0.018(8) -0.012(7)
C92 0.046(7) 0.050(8) 0.076(10) 0.000(7) 0.000(7) -0.018(7)
O2 0.129(14) 0.143(15) 0.090(12) 0.020(11) 0.055(11) 0.030(12)
C66 0.043(8) 0.067(9) 0.095(11) -0.034(9) 0.002(8) -0.025(7)
C52 0.060(9) 0.077(10) 0.077(10) 0.002(8) 0.022(8) 0.012(8)
C60 0.053(8) 0.049(8) 0.097(11) -0.020(8) 0.017(8) -0.016(7)
C76 0.084(9) 0.073(9) 0.071(9) -0.015(7) 0.027(7) -0.002(8)
C23 0.058(11) 0.039(9) 0.116(17) 0.005(10) -0.012(11) 0.002(8)
C44 0.059(9) 0.068(9) 0.070(10) -0.003(8) 0.001(8) 0.027(8)
C12 0.058(10) 0.054(10) 0.079(13) 0.002(9) -0.009(9) 0.003(8)
C94 0.042(8) 0.067(10) 0.108(12) 0.006(9) 0.006(8) -0.010(7)
C70 0.050(8) 0.050(8) 0.124(12) -0.021(9) 0.022(9) -0.003(7)
C46 0.048(8) 0.080(9) 0.053(9) -0.014(8) -0.005(7) 0.017(8)
C71 0.047(8) 0.055(9) 0.100(11) -0.016(8) 0.013(8) -0.009(7)
C18 0.064(12) 0.090(15) 0.082(15) 0.041(12) 0.005(10) 0.018(11)
C50 0.052(8) 0.070(9) 0.069(10) -0.005(8) 0.019(7) 0.021(7)
C31 0.070(12) 0.082(13) 0.085(14) -0.024(11) 0.021(10) 0.005(10)
C26 0.083(13) 0.056(11) 0.089(15) 0.007(10) 0.010(11) 0.017(10)
C93 0.049(8) 0.054(9) 0.096(11) 0.009(8) 0.001(8) -0.005(7)
C35 0.059(10) 0.065(11) 0.102(15) -0.005(10) 0.010(10) 0.022(9)
C73 0.054(8) 0.089(10) 0.068(8) -0.012(7) 0.025(6) -0.036(7)
C79 0.073(10) 0.082(11) 0.076(11) -0.030(9) 0.022(9) -0.031(9)
C96 0.030(7) 0.062(9) 0.099(11) -0.010(8) 0.013(7) -0.004(7)
C39 0.053(9) 0.074(11) 0.095(13) 0.034(9) 0.011(9) -0.006(8)
C43 0.058(9) 0.080(10) 0.069(10) 0.010(8) 0.019(8) 0.017(8)
C59 0.057(9) 0.094(11) 0.099(12) -0.025(10) 0.020(9) -0.015(9)
C37 0.034(7) 0.060(9) 0.100(12) 0.010(9) 0.013(8) -0.012(7)
C15 0.052(10) 0.073(13) 0.111(17) 0.006(11) 0.006(10) 0.026(9)
C101 0.041(8) 0.089(11) 0.065(10) -0.006(9) -0.006(7) -0.006(8)
C74 0.068(8) 0.086(10) 0.071(9) -0.014(7) 0.028(7) -0.031(7)
C25 0.073(11) 0.026(7) 0.104(15) -0.019(8) -0.008(10) 0.010(8)
C45 0.070(9) 0.077(10) 0.060(9) -0.016(8) -0.004(8) 0.029(8)
C102 0.048(8) 0.073(10) 0.080(10) -0.009(8) 0.000(8) 0.030(7)
B1 0.041(10) 0.071(14) 0.100(18) -0.046(13) 0.019(11) -0.009(9)
C57 0.033(8) 0.073(10) 0.132(14) -0.021(10) 0.027(8) -0.028(7)
C77 0.076(8) 0.069(9) 0.050(8) -0.014(7) 0.022(6) -0.006(7)
C56 0.063(9) 0.077(10) 0.131(14) 0.001(10) 0.044(9) -0.026(9)
C20 0.056(11) 0.14(2) 0.072(14) 0.023(13) 0.007(10) 0.005(12)
C63 0.064(10) 0.051(9) 0.133(13) -0.028(9) 0.011(9) -0.006(8)
C16 0.067(12) 0.044(10) 0.133(19) 0.000(11) 0.017(12) 0.015(9)
C117 0.133(15) 0.084(12) 0.091(13) 0.011(11) 0.038(12) -0.005(12)
C95 0.047(8) 0.068(10) 0.117(12) -0.008(9) 0.016(9) 0.002(8)
C110 0.114(12) 0.142(13) 0.085(11) 0.044(11) 0.040(10) 0.033(11)
C84 0.079(11) 0.085(11) 0.081(11) -0.014(9) 0.022(9) -0.021(10)
C61 0.081(10) 0.037(8) 0.143(13) -0.019(9) 0.049(9) -0.010(8)
B2 0.026(8) 0.047(10) 0.095(16) -0.014(10) 0.008(9) 0.013(7)
C64 0.063(9) 0.048(8) 0.111(12) -0.017(9) 0.015(9) -0.003(8)
C38 0.052(8) 0.073(10) 0.102(12) 0.024(9) 0.017(9) -0.014(8)
C80 0.079(11) 0.107(12) 0.088(12) -0.033(10) 0.017(10) -0.036(10)
C21 0.039(9) 0.060(11) 0.15(2) 0.023(12) 0.029(11) 0.012(8)
C86 0.076(9) 0.072(10) 0.123(13) 0.005(9) 0.004(9) 0.001(8)
C36 0.035(8) 0.082(13) 0.114(16) 0.001(11) 0.007(9) -0.009(9)
C62 0.077(10) 0.028(7) 0.158(14) -0.024(9) 0.037(10) -0.011(7)
C7 0.076(14) 0.109(18) 0.079(16) 0.004(13) 0.026(12) 0.008(12)
C83 0.072(11) 0.125(13) 0.100(13) -0.024(11) 0.028(10) -0.018(10)
C8 0.072(13) 0.095(17) 0.112(19) -0.045(14) -0.008(13) 0.008(12)
C122 0.136(15) 0.112(14) 0.101(13) 0.021(11) 0.047(12) -0.014(13)
C68 0.056(9) 0.079(11) 0.136(13) -0.026(11) 0.004(10) -0.003(9)
C75 0.078(9) 0.082(10) 0.076(9) -0.022(8) 0.030(7) -0.018(8)
C58 0.046(8) 0.100(11) 0.120(13) -0.033(11) 0.014(9) -0.015(9)
C69 0.057(9) 0.082(11) 0.131(13) -0.035(10) 0.015(10) -0.017(9)
C40 0.096(15) 0.121(18) 0.111(18) 0.062(15) 0.001(13) -0.026(14)
C115 0.123(13) 0.150(13) 0.108(13) 0.032(13) 0.038(11) 0.030(12)
C11 0.091(16) 0.13(2) 0.075(15) -0.025(14) -0.013(12) 0.047(15)
C113 0.109(12) 0.154(14) 0.113(13) 0.046(13) 0.025(11) 0.042(12)
C87 0.089(10) 0.082(11) 0.126(14) 0.011(10) -0.001(10) 0.004(8)
C89 0.082(10) 0.083(11) 0.184(16) 0.058(10) 0.007(11) -0.019(9)
C90 0.082(10) 0.081(10) 0.155(14) 0.040(10) -0.002(10) -0.016(8)
C112 0.098(12) 0.151(14) 0.108(13) 0.049(13) 0.021(10) 0.045(11)
C82 0.085(12) 0.139(14) 0.109(14) -0.035(12) 0.027(11) -0.023(12)
C88 0.100(11) 0.080(11) 0.161(15) 0.038(11) 0.001(11) -0.006(9)
C118 0.157(17) 0.108(15) 0.123(14) 0.036(12) 0.039(14) -0.016(13)
C121 0.138(16) 0.140(16) 0.105(14) 0.022(12) 0.049(13) 0.003(14)
C81 0.097(13) 0.123(14) 0.103(13) -0.027(12) 0.022(11) -0.031(12)
C120 0.158(17) 0.143(16) 0.121(15) 0.034(13) 0.048(14) 0.006(15)
C116 0.142(18) 0.16(2) 0.16(2) 0.046(18) 0.084(17) 0.038(16)
C114 0.120(13) 0.156(14) 0.119(14) 0.023(13) 0.036(11) 0.032(11)
C119 0.167(17) 0.138(16) 0.140(16) 0.041(13) 0.038(14) 0.008(15)
C111 0.113(12) 0.157(14) 0.097(13) 0.046(12) 0.034(10) 0.033(11)

loop_
_atom_type_symbol
_atom_type_description
_atom_type_scat_dispersion_real
_atom_type_scat_dispersion_imag
_atom_type_scat_source
C C 0.0181 0.0091 'International Tables Vol C Tables 4.2.6.8 and 6.1.1.4'
H H 0.0000 0.0000 'International Tables Vol C Tables 4.2.6.8 and 6.1.1.4'
Ag Ag 0.1306 4.2820 'International Tables Vol C Tables 4.2.6.8 and 6.1.1.4'
B B 0.0090 0.0039 'International Tables Vol C Tables 4.2.6.8 and 6.1.1.4'
N N 0.0311 0.0180 'International Tables Vol C Tables 4.2.6.8 and 6.1.1.4'
O O 0.0492 0.0322 'International Tables Vol C Tables 4.2.6.8 and 6.1.1.4'
P P 0.2955 0.4335 'International Tables Vol C Tables 4.2.6.8 and 6.1.1.4'
W W -5.4734 5.5774 'International Tables Vol C Tables 4.2.6.8 and 6.1.1.4'

loop_
_exptl_crystal_face_index_h
_exptl_crystal_face_index_k
_exptl_crystal_face_index_l
_exptl_crystal_face_perp_dist
0 19 4 0.0105
0 -19 -4 0.0105
1 19 3 0.0124
-10 -3 4 0.0721
10 0 -5 0.0894
1 -14 -13 0.0189
0 19 -7 0.0063
-1 -15 13 0.0214

loop_
_geom_angle_atom_site_label_1
_geom_angle_atom_site_label_2
_geom_angle_atom_site_label_3
_geom_angle
_geom_angle_site_symmetry_1
_geom_angle_site_symmetry_3
_geom_angle_publ_flag
N7 W2 N11 81.1(4) . . ?
N7 W2 N9 82.1(5) . . ?
N11 W2 N9 81.5(5) . . ?
C4 W2 N7 99.9(6) . . ?
C4 W2 N11 105.0(6) . . ?
C4 W2 N9 173.3(6) . . ?
C4 W2 C9 82.9(7) . . ?
C4 W2 C10 85.7(7) . . ?
C9 W2 N7 96.0(6) . . ?
C9 W2 N11 171.9(6) . . ?
C9 W2 N9 90.6(6) . . ?
C9 W2 C10 85.8(8) . . ?
C10 W2 N7 174.3(6) . . ?
C10 W2 N11 96.4(7) . . ?
C10 W2 N9 92.5(6) . . ?
N5 W1 N1 82.4(4) . . ?
N3 W1 N5 81.4(5) . . ?
N3 W1 N1 82.3(5) . . ?
C1 W1 N5 103.6(5) . . ?
C1 W1 N3 97.9(6) . . ?
C1 W1 N1 174.0(6) . . ?
C1 W1 C7 87.8(8) . . ?
C1 W1 C8 84.9(8) . . ?
C7 W1 N5 92.4(8) . . ?
C7 W1 N3 172.3(7) . . ?
C7 W1 N1 92.5(7) . . ?
C7 W1 C8 91.6(10) . . ?
C8 W1 N5 170.8(7) . . ?
C8 W1 N3 94.0(8) . . ?
C8 W1 N1 89.1(7) . . ?
Ag3 Ag2 Ag1 61.64(4) . . ?
P2 Ag2 Ag3 151.93(11) . . ?
P2 Ag2 Ag1 91.17(10) . . ?
P2 Ag2 P3 115.52(14) . . ?
P3 Ag2 Ag3 92.40(10) . . ?
P3 Ag2 Ag1 152.37(11) . . ?
C3 Ag2 Ag3 54.7(3) . . ?
C3 Ag2 Ag1 54.5(4) . . ?
C3 Ag2 P2 116.5(4) . . ?
C3 Ag2 P3 103.8(4) . . ?
C3 Ag2 C6 94.6(5) . . ?
C6 Ag2 Ag3 51.2(3) . . ?
C6 Ag2 Ag1 57.3(3) . . ?
C6 Ag2 P2 109.7(4) . . ?
C6 Ag2 P3 115.0(4) . . ?
Ag2 Ag3 Ag1 59.21(4) . . ?
P5 Ag3 Ag2 148.29(11) . . ?
P5 Ag3 Ag1 89.51(11) . . ?
P5 Ag3 P4 118.12(15) . . ?
P5 Ag3 C3 107.3(3) . . ?
P4 Ag3 Ag2 91.35(11) . . ?
P4 Ag3 Ag1 149.00(11) . . ?
C3 Ag3 Ag2 50.9(3) . . ?
C3 Ag3 Ag1 52.7(4) . . ?
C3 Ag3 P4 102.4(4) . . ?
C6 Ag3 Ag2 53.8(3) . . ?
C6 Ag3 Ag1 56.8(4) . . ?
C6 Ag3 P5 115.4(4) . . ?
C6 Ag3 P4 115.3(4) . . ?
C6 Ag3 C3 93.6(5) . . ?
Ag2 Ag1 Ag3 59.15(4) . . ?
P6 Ag1 Ag2 150.13(11) . . ?
P6 Ag1 Ag3 93.46(11) . . ?
P6 Ag1 C6 120.4(3) . . ?
P1 Ag1 Ag2 92.83(10) . . ?
P1 Ag1 Ag3 147.80(10) . . ?
P1 Ag1 P6 116.63(14) . . ?
P1 Ag1 C6 102.1(3) . . ?
C3 Ag1 Ag2 50.9(3) . . ?
C3 Ag1 Ag3 52.8(3) . . ?
C3 Ag1 P6 104.3(3) . . ?
C3 Ag1 P1 123.2(3) . . ?
C3 Ag1 C6 87.8(5) . . ?
C6 Ag1 Ag2 52.0(3) . . ?
C6 Ag1 Ag3 49.1(3) . . ?
C98 P6 Ag1 117.6(5) . . ?
C98 P6 C97 105.0(7) . . ?
C104 P6 Ag1 111.9(4) . . ?
C104 P6 C98 105.6(7) . . ?
C104 P6 C97 102.5(6) . . ?
C97 P6 Ag1 112.9(5) . . ?
C47 P1 Ag1 116.1(5) . . ?
C47 P1 C41 104.7(7) . . ?
C41 P1 Ag1 112.5(5) . . ?
C53 P1 Ag1 113.3(5) . . ?
C53 P1 C47 105.6(7) . . ?
C53 P1 C41 103.6(6) . . ?
C53 P2 Ag2 112.4(5) . . ?
C53 P2 C60 101.8(8) . . ?
C54 P2 Ag2 115.1(6) . . ?
C54 P2 C53 107.1(8) . . ?
C54 P2 C60 102.3(8) . . ?
C60 P2 Ag2 116.8(6) . . ?
C97 P5 Ag3 114.8(5) . . ?
C91 P5 Ag3 110.6(5) . . ?
C91 P5 C97 109.3(7) . . ?
C85 P5 Ag3 120.4(7) . . ?
C85 P5 C97 97.2(9) . . ?
C85 P5 C91 103.1(8) . . ?
C78 P3 Ag2 111.7(5) . . ?
C78 P3 C72 104.3(8) . . ?
C72 P3 Ag2 120.3(7) . . ?
C66 P3 Ag2 112.4(7) . . ?
C66 P3 C78 102.5(8) . . ?
C66 P3 C72 103.9(8) . . ?
C78 P4 Ag3 111.1(5) . . ?
C78 P4 C117 103.3(10) . . ?
C79 P4 Ag3 115.8(7) . . ?
C79 P4 C78 103.8(7) . . ?
C79 P4 C117 105.2(11) . . ?
C117 P4 Ag3 116.3(8) . . ?
N7 N8 B2 118.6(13) . . ?
C29 N8 N7 109.7(12) . . ?
C29 N8 B2 131.6(15) . . ?
N9 N10 B2 119.0(12) . . ?
C34 N10 N9 111.5(13) . . ?
C34 N10 B2 129.4(14) . . ?
N6 N5 W1 121.2(8) . . ?
C22 N5 W1 132.5(11) . . ?
C22 N5 N6 106.3(12) . . ?
N8 N7 W2 122.4(8) . . ?
C27 N7 W2 131.2(11) . . ?
C27 N7 N8 106.4(12) . . ?
N11 N12 C39 109.2(13) . . ?
N11 N12 B2 120.9(14) . . ?
C39 N12 B2 129.9(15) . . ?
N4 N3 W1 122.5(10) . . ?
C17 N3 W1 132.5(13) . . ?
C17 N3 N4 105.0(14) . . ?
N12 N11 W2 120.8(9) . . ?
N12 N11 C37 107.9(13) . . ?
C37 N11 W2 131.2(12) . . ?
N2 N1 W1 119.8(10) . . ?
N2 N1 C12 107.6(13) . . ?
C12 N1 W1 132.6(12) . . ?
N3 N4 C19 108.8(13) . . ?
N3 N4 B1 118.9(13) . . ?
C19 N4 B1 132.3(14) . . ?
N1 N2 C14 110.0(14) . . ?
N1 N2 B1 119.1(12) . . ?
C14 N2 B1 130.9(15) . . ?
C48 C47 P1 119.9(13) . . ?
C48 C47 C52 120.3(15) . . ?
C52 C47 P1 119.7(12) . . ?
C103 C98 P6 117.9(11) . . ?
C103 C98 C99 120.0(14) . . ?
C99 C98 P6 122.0(11) . . ?
C105 C104 P6 125.0(11) . . ?
C109 C104 P6 121.0(12) . . ?
C109 C104 C105 114.0(13) . . ?
C47 C48 H48 119.2 . . ?
C47 C48 C49 121.7(16) . . ?
C49 C48 H48 119.2 . . ?
N5 N6 B1 118.3(12) . . ?
C24 N6 N5 108.9(13) . . ?
C24 N6 B1 132.8(15) . . ?
C42 C41 P1 119.4(12) . . ?
C46 C41 P1 122.0(10) . . ?
C46 C41 C42 118.5(13) . . ?
C104 C105 H105 119.2 . . ?
C106 C105 C104 121.7(15) . . ?
C106 C105 H105 119.2 . . ?
C109 C108 H108 119.1 . . ?
C109 C108 C107 121.9(14) . . ?
C107 C108 H108 119.1 . . ?
C5 C4 W2 172.8(13) . . ?
C104 C109 H109 118.3 . . ?
C108 C109 C104 123.3(15) . . ?
C108 C109 H109 118.3 . . ?
C105 C106 H106 118.6 . . ?
C105 C106 C107 122.9(17) . . ?
C107 C106 H106 118.6 . . ?
N10 N9 W2 120.4(9) . . ?
C32 N9 W2 135.4(12) . . ?
C32 N9 N10 104.0(12) . . ?
N8 C29 C28 106.3(15) . . ?
N8 C29 C30 122.6(14) . . ?
C28 C29 C30 131.0(16) . . ?
C98 C103 H103 120.4 . . ?
C98 C103 C102 119.2(15) . . ?
C102 C103 H103 120.4 . . ?
P1 C53 P2 117.4(8) . . ?
P1 C53 H53A 107.9 . . ?
P1 C53 H53B 107.9 . . ?
P2 C53 H53A 107.9 . . ?
P2 C53 H53B 107.9 . . ?
H53A C53 H53B 107.2 . . ?
P6 C97 P5 115.6(8) . . ?
P6 C97 H97A 108.4 . . ?
P6 C97 H97B 108.4 . . ?
P5 C97 H97A 108.4 . . ?
P5 C97 H97B 108.4 . . ?
H97A C97 H97B 107.4 . . ?
C34 C33 H33 126.0 . . ?
C34 C33 C32 108.0(15) . . ?
C32 C33 H33 126.0 . . ?
C3 C2 C1 170.6(18) . . ?
C55 C54 P2 123.3(14) . . ?
C55 C54 C59 118.6(16) . . ?
C59 C54 P2 117.8(14) . . ?
C48 C49 H49 121.4 . . ?
C50 C49 C48 117.2(15) . . ?
C50 C49 H49 121.4 . . ?
C41 C42 H42 119.9 . . ?
C43 C42 C41 120.3(16) . . ?
C43 C42 H42 119.9 . . ?
N4 C19 C20 119.3(16) . . ?
C18 C19 N4 109.1(16) . . ?
C18 C19 C20 131.6(19) . . ?
C99 C100 H100 119.2 . . ?
C101 C100 H100 119.2 . . ?
C101 C100 C99 121.6(16) . . ?
N5 C22 C23 109.7(15) . . ?
N5 C22 C21 123.6(15) . . ?
C23 C22 C21 126.6(15) . . ?
N10 C34 C35 123.0(15) . . ?
C33 C34 N10 105.8(15) . . ?
C33 C34 C35 131.2(14) . . ?
N3 C17 C18 111.2(18) . . ?
N3 C17 C16 121.2(17) . . ?
C18 C17 C16 127.6(17) . . ?
C29 C28 H28 125.9 . . ?
C27 C28 C29 108.2(16) . . ?
C27 C28 H28 125.9 . . ?
C2 C1 W1 170.8(12) . . ?
C92 C91 P5 122.4(13) . . ?
C96 C91 P5 119.1(13) . . ?
C96 C91 C92 118.3(15) . . ?
C108 C107 C106 116.1(15) . . ?
C108 C107 H107 121.9 . . ?
C106 C107 H107 121.9 . . ?
C86 C85 P5 118.1(15) . . ?
C90 C85 P5 130.2(18) . . ?
C90 C85 C86 111(2) . . ?
P3 C78 P4 113.0(8) . . ?
P3 C78 H78A 109.0 . . ?
P3 C78 H78B 109.0 . . ?
P4 C78 H78A 109.0 . . ?
P4 C78 H78B 109.0 . . ?
H78A C78 H78B 107.8 . . ?
N9 C32 C33 110.7(17) . . ?
N9 C32 C31 121.7(15) . . ?
C33 C32 C31 127.6(15) . . ?
C14 C13 H13 125.2 . . ?
C14 C13 C12 109.7(15) . . ?
C12 C13 H13 125.2 . . ?
Ag2 C3 Ag3 74.4(4) . . ?
Ag2 C3 Ag1 74.5(4) . . ?
Ag1 C3 Ag3 74.5(4) . . ?
C2 C3 Ag2 144.4(12) . . ?
C2 C3 Ag3 127.3(12) . . ?
C2 C3 Ag1 134.0(13) . . ?
N2 C14 C15 121.9(16) . . ?
C13 C14 N2 106.3(15) . . ?
C13 C14 C15 131.8(15) . . ?
C73 C72 P3 121.7(15) . . ?
C77 C72 P3 119.9(14) . . ?
C77 C72 C73 118.3(17) . . ?
C6 C5 C4 175.8(15) . . ?
N6 C24 C23 109.2(16) . . ?
N6 C24 C25 120.4(15) . . ?
C23 C24 C25 130.4(15) . . ?
O3 C9 W2 176.2(16) . . ?
C54 C55 H55 122.2 . . ?
C56 C55 C54 115.6(19) . . ?
C56 C55 H55 122.2 . . ?
C98 C99 H99 121.0 . . ?
C100 C99 C98 118.0(16) . . ?
C100 C99 H99 121.0 . . ?
Ag2 C6 Ag1 70.7(4) . . ?
Ag3 C6 Ag2 75.1(4) . . ?
Ag3 C6 Ag1 74.0(4) . . ?
C5 C6 Ag2 129.9(11) . . ?
C5 C6 Ag3 146.9(12) . . ?
C5 C6 Ag1 130.3(12) . . ?
O5 N13 O6 118.6(18) . . ?
O7 N13 O5 121.5(18) . . ?
O7 N13 O6 119.9(19) . . ?
O4 C10 W2 174.3(19) . . ?
C52 C51 H51 121.1 . . ?
C50 C51 H51 121.1 . . ?
C50 C51 C52 117.8(17) . . ?
C66 C67 H67 118.0 . . ?
C66 C67 C68 124.1(19) . . ?
C68 C67 H67 118.0 . . ?
C29 C30 H30A 109.5 . . ?
C29 C30 H30B 109.5 . . ?
C29 C30 H30C 109.5 . . ?
H30A C30 H30B 109.5 . . ?
H30A C30 H30C 109.5 . . ?
H30B C30 H30C 109.5 . . ?
N7 C27 C28 109.3(14) . . ?
N7 C27 C26 122.1(16) . . ?
C28 C27 C26 128.4(15) . . ?
C60 C65 H65 119.2 . . ?
C60 C65 C64 121.6(17) . . ?
C64 C65 H65 119.2 . . ?
C91 C92 H92 120.7 . . ?
C93 C92 C91 118.6(17) . . ?
C93 C92 H92 120.7 . . ?
C67 C66 P3 124.5(13) . . ?
C67 C66 C71 114.2(16) . . ?
C71 C66 P3 120.2(15) . . ?
C47 C52 H52 120.7 . . ?
C51 C52 C47 118.6(17) . . ?
C51 C52 H52 120.7 . . ?
C65 C60 P2 118.0(13) . . ?
C65 C60 C61 119.4(16) . . ?
C61 C60 P2 122.6(14) . . ?
C77 C76 H76 120.1 . . ?
C75 C76 H76 120.1 . . ?
C75 C76 C77 120(2) . . ?
C22 C23 H23 127.1 . . ?
C24 C23 C22 105.8(15) . . ?
C24 C23 H23 127.1 . . ?
C43 C44 H44 121.2 . . ?
C45 C44 H44 121.2 . . ?
C45 C44 C43 117.6(17) . . ?
N1 C12 C13 106.4(17) . . ?
N1 C12 C11 125.3(17) . . ?
C13 C12 C11 128.3(17) . . ?
C93 C94 H94 119.4 . . ?
C95 C94 H94 119.4 . . ?
C95 C94 C93 121.3(18) . . ?
C71 C70 H70 121.7 . . ?
C69 C70 H70 121.7 . . ?
C69 C70 C71 116.6(17) . . ?
C41 C46 H46 120.6 . . ?
C41 C46 C45 118.8(15) . . ?
C45 C46 H46 120.6 . . ?
C66 C71 C70 125.9(17) . . ?
C66 C71 H71 117.0 . . ?
C70 C71 H71 117.0 . . ?
C19 C18 C17 105.9(17) . . ?
C19 C18 H18 127.0 . . ?
C17 C18 H18 127.0 . . ?
C49 C50 C51 124.4(15) . . ?
C49 C50 H50 117.8 . . ?
C51 C50 H50 117.8 . . ?
C32 C31 H31A 109.5 . . ?
C32 C31 H31B 109.5 . . ?
C32 C31 H31C 109.5 . . ?
H31A C31 H31B 109.5 . . ?
H31A C31 H31C 109.5 . . ?
H31B C31 H31C 109.5 . . ?
C27 C26 H26A 109.5 . . ?
C27 C26 H26B 109.5 . . ?
C27 C26 H26C 109.5 . . ?
H26A C26 H26B 109.5 . . ?
H26A C26 H26C 109.5 . . ?
H26B C26 H26C 109.5 . . ?
C92 C93 H93 119.8 . . ?
C94 C93 C92 120.5(18) . . ?
C94 C93 H93 119.8 . . ?
C34 C35 H35A 109.5 . . ?
C34 C35 H35B 109.5 . . ?
C34 C35 H35C 109.5 . . ?
H35A C35 H35B 109.5 . . ?
H35A C35 H35C 109.5 . . ?
H35B C35 H35C 109.5 . . ?
C72 C73 H73 120.7 . . ?
C74 C73 C72 118.7(19) . . ?
C74 C73 H73 120.7 . . ?
C84 C79 P4 117.5(15) . . ?
C84 C79 C80 122(2) . . ?
C80 C79 P4 120.5(18) . . ?
C91 C96 H96 119.1 . . ?
C91 C96 C95 121.9(17) . . ?
C95 C96 H96 119.1 . . ?
N12 C39 C38 105.7(16) . . ?
N12 C39 C40 122.3(16) . . ?
C38 C39 C40 132.0(17) . . ?
C42 C43 C44 121.6(16) . . ?
C42 C43 H43 119.2 . . ?
C44 C43 H43 119.2 . . ?
C54 C59 H59 118.8 . . ?
C58 C59 C54 122(2) . . ?
C58 C59 H59 118.8 . . ?
N11 C37 C36 121.1(16) . . ?
C38 C37 N11 107.4(15) . . ?
C38 C37 C36 131.4(16) . . ?
C14 C15 H15A 109.5 . . ?
C14 C15 H15B 109.5 . . ?
C14 C15 H15C 109.5 . . ?
H15A C15 H15B 109.5 . . ?
H15A C15 H15C 109.5 . . ?
H15B C15 H15C 109.5 . . ?
C100 C101 H101 119.4 . . ?
C100 C101 C102 121.2(16) . . ?
C102 C101 H101 119.4 . . ?
C73 C74 H74 118.7 . . ?
C73 C74 C75 122.7(19) . . ?
C75 C74 H74 118.7 . . ?
C24 C25 H25A 109.5 . . ?
C24 C25 H25B 109.5 . . ?
C24 C25 H25C 109.5 . . ?
H25A C25 H25B 109.5 . . ?
H25A C25 H25C 109.5 . . ?
H25B C25 H25C 109.5 . . ?
C44 C45 C46 122.7(17) . . ?
C44 C45 H45 118.6 . . ?
C46 C45 H45 118.6 . . ?
C103 C102 H102 120.1 . . ?
C101 C102 C103 119.8(16) . . ?
C101 C102 H102 120.1 . . ?
N4 B1 N2 109.2(13) . . ?
N4 B1 H1 109.3 . . ?
N2 B1 H1 109.3 . . ?
N6 B1 N4 111.0(14) . . ?
N6 B1 N2 108.9(17) . . ?
N6 B1 H1 109.3 . . ?
C56 C57 H57 120.1 . . ?
C56 C57 C58 119.8(17) . . ?
C58 C57 H57 120.1 . . ?
C72 C77 C76 121.7(17) . . ?
C72 C77 H77 119.2 . . ?
C76 C77 H77 119.2 . . ?
C55 C56 H56 117.4 . . ?
C57 C56 C55 125(2) . . ?
C57 C56 H56 117.4 . . ?
C19 C20 H20A 109.5 . . ?
C19 C20 H20B 109.5 . . ?
C19 C20 H20C 109.5 . . ?
H20A C20 H20B 109.5 . . ?
H20A C20 H20C 109.5 . . ?
H20B C20 H20C 109.5 . . ?
C64 C63 H63 119.8 . . ?
C64 C63 C62 120.4(18) . . ?
C62 C63 H63 119.8 . . ?
C17 C16 H16A 109.5 . . ?
C17 C16 H16B 109.5 . . ?
C17 C16 H16C 109.5 . . ?
H16A C16 H16B 109.5 . . ?
H16A C16 H16C 109.5 . . ?
H16B C16 H16C 109.5 . . ?
C122 C117 P4 125(2) . . ?
C122 C117 C118 119(3) . . ?
C118 C117 P4 115(2) . . ?
C94 C95 C96 119.4(19) . . ?
C94 C95 H95 120.3 . . ?
C96 C95 H95 120.3 . . ?
C116 C110 C115 112(3) . . ?
C111 C110 C115 123(3) . . ?
C111 C110 C116 125(3) . . ?
C79 C84 H84 120.0 . . ?
C79 C84 C83 120(2) . . ?
C83 C84 H84 120.0 . . ?
C60 C61 H61 121.5 . . ?
C62 C61 C60 117.1(18) . . ?
C62 C61 H61 121.5 . . ?
N8 B2 N10 110.3(15) . . ?
N8 B2 N12 108.1(11) . . ?
N8 B2 H2 109.7 . . ?
N10 B2 N12 109.4(14) . . ?
N10 B2 H2 109.7 . . ?
N12 B2 H2 109.7 . . ?
C65 C64 H64 120.8 . . ?
C63 C64 C65 118.4(19) . . ?
C63 C64 H64 120.8 . . ?
C39 C38 H38 125.1 . . ?
C37 C38 C39 109.7(16) . . ?
C37 C38 H38 125.1 . . ?
C79 C80 H80 122.3 . . ?
C79 C80 C81 115(2) . . ?
C81 C80 H80 122.3 . . ?
C22 C21 H21A 109.5 . . ?
C22 C21 H21B 109.5 . . ?
C22 C21 H21C 109.5 . . ?
H21A C21 H21B 109.5 . . ?
H21A C21 H21C 109.5 . . ?
H21B C21 H21C 109.5 . . ?
C85 C86 H86 118.1 . . ?
C85 C86 C87 124(2) . . ?
C87 C86 H86 118.1 . . ?
C37 C36 H36A 109.5 . . ?
C37 C36 H36B 109.5 . . ?
C37 C36 H36C 109.5 . . ?
H36A C36 H36B 109.5 . . ?
H36A C36 H36C 109.5 . . ?
H36B C36 H36C 109.5 . . ?
C63 C62 C61 123.0(19) . . ?
C63 C62 H62 118.5 . . ?
C61 C62 H62 118.5 . . ?
O2 C7 W1 172(2) . . ?
C84 C83 H83 120.6 . . ?
C82 C83 C84 119(2) . . ?
C82 C83 H83 120.6 . . ?
O1 C8 W1 174(2) . . ?
C117 C122 H122 119.7 . . ?
C117 C122 C121 121(3) . . ?
C121 C122 H122 119.7 . . ?
C67 C68 H68 120.5 . . ?
C67 C68 C69 119(2) . . ?
C69 C68 H68 120.5 . . ?
C76 C75 C74 118.8(19) . . ?
C76 C75 H75 120.6 . . ?
C74 C75 H75 120.6 . . ?
C59 C58 C57 118(2) . . ?
C59 C58 H58 121.0 . . ?
C57 C58 H58 121.0 . . ?
C70 C69 C68 120.0(18) . . ?
C70 C69 H69 120.0 . . ?
C68 C69 H69 120.0 . . ?
C39 C40 H40A 109.5 . . ?
C39 C40 H40B 109.5 . . ?
C39 C40 H40C 109.5 . . ?
H40A C40 H40B 109.5 . . ?
H40A C40 H40C 109.5 . . ?
H40B C40 H40C 109.5 . . ?
C110 C115 H115 123.8 . . ?
C114 C115 C110 112(3) . . ?
C114 C115 H115 123.8 . . ?
C12 C11 H11A 109.5 . . ?
C12 C11 H11B 109.5 . . ?
C12 C11 H11C 109.5 . . ?
H11A C11 H11B 109.5 . . ?
H11A C11 H11C 109.5 . . ?
H11B C11 H11C 109.5 . . ?
C112 C113 H113 120.8 . . ?
C114 C113 H113 120.8 . . ?
C114 C113 C112 118(3) . . ?
C86 C87 H87 122.8 . . ?
C86 C87 C88 114(2) . . ?
C88 C87 H87 122.8 . . ?
C90 C89 H89 120.2 . . ?
C88 C89 H89 120.2 . . ?
C88 C89 C90 120(2) . . ?
C85 C90 C89 128(2) . . ?
C85 C90 H90 116.0 . . ?
C89 C90 H90 116.0 . . ?
C113 C112 H112 120.6 . . ?
C111 C112 C113 119(3) . . ?
C111 C112 H112 120.6 . . ?
C83 C82 H82 118.5 . . ?
C81 C82 C83 123(3) . . ?
C81 C82 H82 118.5 . . ?
C87 C88 H88 119.0 . . ?
C89 C88 C87 122(2) . . ?
C89 C88 H88 119.0 . . ?
C117 C118 H118 118.8 . . ?
C117 C118 C119 122(3) . . ?
C119 C118 H118 118.8 . . ?
C122 C121 H121 120.5 . . ?
C120 C121 C122 119(3) . . ?
C120 C121 H121 120.5 . . ?
C80 C81 H81 119.6 . . ?
C82 C81 C80 121(2) . . ?
C82 C81 H81 119.6 . . ?
C121 C120 H120 118.0 . . ?
C121 C120 C119 124(3) . . ?
C119 C120 H120 118.0 . . ?
C110 C116 H11D 109.5 . . ?
C110 C116 H11E 109.5 . . ?
C110 C116 H11F 109.5 . . ?
H11D C116 H11E 109.5 . . ?
H11D C116 H11F 109.5 . . ?
H11E C116 H11F 109.5 . . ?
C115 C114 C113 128(3) . . ?
C115 C114 H114 116.2 . . ?
C113 C114 H114 116.2 . . ?
C118 C119 H119 122.8 . . ?
C120 C119 C118 114(3) . . ?
C120 C119 H119 122.8 . . ?
C110 C111 C112 119(3) . . ?
C110 C111 H111 120.6 . . ?
C112 C111 H111 120.6 . . ?

loop_
_geom_bond_atom_site_label_1
_geom_bond_atom_site_label_2
_geom_bond_distance
_geom_bond_site_symmetry_2
_geom_bond_publ_flag
W2 N7 2.206(12) . ?
W2 N11 2.245(13) . ?
W2 C4 1.862(13) . ?
W2 N9 2.261(12) . ?
W2 C9 1.98(2) . ?
W2 C10 2.03(2) . ?
W1 N5 2.198(12) . ?
W1 N3 2.193(14) . ?
W1 N1 2.279(13) . ?
W1 C1 1.860(13) . ?
W1 C7 1.96(2) . ?
W1 C8 2.01(2) . ?
Ag2 Ag3 2.8986(14) . ?
Ag2 Ag1 2.9005(15) . ?
Ag2 P2 2.451(4) . ?
Ag2 P3 2.459(4) . ?
Ag2 C3 2.336(14) . ?
Ag2 C6 2.420(14) . ?
Ag3 Ag1 2.9712(17) . ?
Ag3 P5 2.448(4) . ?
Ag3 P4 2.482(5) . ?
Ag3 C3 2.456(14) . ?
Ag3 C6 2.337(14) . ?
Ag1 P6 2.473(4) . ?
Ag1 P1 2.464(4) . ?
Ag1 C3 2.451(15) . ?
Ag1 C6 2.587(14) . ?
P6 C98 1.811(14) . ?
P6 C104 1.788(14) . ?
P6 C97 1.836(16) . ?
P1 C47 1.818(15) . ?
P1 C41 1.819(14) . ?
P1 C53 1.812(14) . ?
P2 C53 1.814(15) . ?
P2 C54 1.809(15) . ?
P2 C60 1.845(17) . ?
P5 C97 1.844(15) . ?
P5 C91 1.827(15) . ?
P5 C85 1.78(2) . ?
P3 C78 1.801(16) . ?
P3 C72 1.813(18) . ?
P3 C66 1.793(16) . ?
P4 C78 1.868(15) . ?
P4 C79 1.83(2) . ?
P4 C117 1.88(2) . ?
N8 N7 1.388(16) . ?
N8 C29 1.363(19) . ?
N8 B2 1.53(2) . ?
N10 N9 1.394(18) . ?
N10 C34 1.360(17) . ?
N10 B2 1.55(2) . ?
N5 N6 1.409(17) . ?
N5 C22 1.339(17) . ?
N7 C27 1.349(17) . ?
N12 N11 1.341(17) . ?
N12 C39 1.36(2) . ?
N12 B2 1.55(2) . ?
N3 N4 1.351(17) . ?
N3 C17 1.327(19) . ?
N11 C37 1.374(18) . ?
N1 N2 1.356(17) . ?
N1 C12 1.36(2) . ?
N4 C19 1.37(2) . ?
N4 B1 1.54(3) . ?
O4 C10 1.11(2) . ?
N2 C14 1.364(18) . ?
N2 B1 1.58(3) . ?
O5 N13 1.28(2) . ?
C47 C48 1.34(2) . ?
C47 C52 1.44(2) . ?
C98 C103 1.384(19) . ?
C98 C99 1.423(19) . ?
O3 C9 1.18(2) . ?
C104 C105 1.42(2) . ?
C104 C109 1.400(19) . ?
C48 H48 0.9300 . ?
C48 C49 1.43(2) . ?
N6 C24 1.320(19) . ?
N6 B1 1.52(2) . ?
C41 C42 1.419(18) . ?
C41 C46 1.38(2) . ?
C105 H105 0.9300 . ?
C105 C106 1.37(2) . ?
C108 H108 0.9300 . ?
C108 C109 1.36(2) . ?
C108 C107 1.38(2) . ?
C4 C5 1.384(18) . ?
C109 H109 0.9300 . ?
C106 H106 0.9300 . ?
C106 C107 1.38(2) . ?
N9 C32 1.336(19) . ?
O6 N13 1.32(2) . ?
O7 N13 1.26(2) . ?
C29 C28 1.38(2) . ?
C29 C30 1.47(2) . ?
C103 H103 0.9300 . ?
C103 C102 1.42(2) . ?
C53 H53A 0.9700 . ?
C53 H53B 0.9700 . ?
C97 H97A 0.9700 . ?
C97 H97B 0.9700 . ?
C33 H33 0.9300 . ?
C33 C34 1.36(2) . ?
C33 C32 1.39(2) . ?
C2 C1 1.375(17) . ?
C2 C3 1.195(18) . ?
C54 C55 1.41(2) . ?
C54 C59 1.41(3) . ?
C49 H49 0.9300 . ?
C49 C50 1.35(2) . ?
C42 H42 0.9300 . ?
C42 C43 1.35(2) . ?
C19 C18 1.30(2) . ?
C19 C20 1.52(2) . ?
O1 C8 1.13(2) . ?
C100 H100 0.9300 . ?
C100 C99 1.40(2) . ?
C100 C101 1.35(2) . ?
C22 C23 1.39(2) . ?
C22 C21 1.51(2) . ?
C34 C35 1.51(2) . ?
C17 C18 1.38(3) . ?
C17 C16 1.54(2) . ?
C28 H28 0.9300 . ?
C28 C27 1.37(2) . ?
C91 C92 1.42(2) . ?
C91 C96 1.33(2) . ?
C107 H107 0.9300 . ?
C85 C86 1.40(3) . ?
C85 C90 1.28(3) . ?
C78 H78A 0.9700 . ?
C78 H78B 0.9700 . ?
C32 C31 1.49(2) . ?
C13 H13 0.9300 . ?
C13 C14 1.34(2) . ?
C13 C12 1.39(2) . ?
C14 C15 1.49(2) . ?
C72 C73 1.41(2) . ?
C72 C77 1.39(2) . ?
C5 C6 1.226(18) . ?
C24 C23 1.39(2) . ?
C24 C25 1.55(2) . ?
C55 H55 0.9300 . ?
C55 C56 1.41(2) . ?
C99 H99 0.9300 . ?
C51 H51 0.9300 . ?
C51 C52 1.41(2) . ?
C51 C50 1.39(2) . ?
C67 H67 0.9300 . ?
C67 C66 1.37(2) . ?
C67 C68 1.38(2) . ?
C30 H30A 0.9600 . ?
C30 H30B 0.9600 . ?
C30 H30C 0.9600 . ?
C27 C26 1.50(2) . ?
C65 H65 0.9300 . ?
C65 C60 1.36(2) . ?
C65 C64 1.37(2) . ?
C92 H92 0.9300 . ?
C92 C93 1.38(2) . ?
O2 C7 1.18(2) . ?
C66 C71 1.38(2) . ?
C52 H52 0.9300 . ?
C60 C61 1.37(2) . ?
C76 H76 0.9300 . ?
C76 C77 1.41(2) . ?
C76 C75 1.35(2) . ?
C23 H23 0.9300 . ?
C44 H44 0.9300 . ?
C44 C43 1.40(2) . ?
C44 C45 1.35(2) . ?
C12 C11 1.44(2) . ?
C94 H94 0.9300 . ?
C94 C93 1.35(2) . ?
C94 C95 1.32(2) . ?
C70 H70 0.9300 . ?
C70 C71 1.40(2) . ?
C70 C69 1.38(2) . ?
C46 H46 0.9300 . ?
C46 C45 1.41(2) . ?
C71 H71 0.9300 . ?
C18 H18 0.9300 . ?
C50 H50 0.9300 . ?
C31 H31A 0.9600 . ?
C31 H31B 0.9600 . ?
C31 H31C 0.9600 . ?
C26 H26A 0.9600 . ?
C26 H26B 0.9600 . ?
C26 H26C 0.9600 . ?
C93 H93 0.9300 . ?
C35 H35A 0.9600 . ?
C35 H35B 0.9600 . ?
C35 H35C 0.9600 . ?
C73 H73 0.9300 . ?
C73 C74 1.36(2) . ?
C79 C84 1.37(3) . ?
C79 C80 1.42(3) . ?
C96 H96 0.9300 . ?
C96 C95 1.40(2) . ?
C39 C38 1.38(2) . ?
C39 C40 1.52(3) . ?
C43 H43 0.9300 . ?
C59 H59 0.9300 . ?
C59 C58 1.36(2) . ?
C37 C38 1.33(2) . ?
C37 C36 1.49(2) . ?
C15 H15A 0.9600 . ?
C15 H15B 0.9600 . ?
C15 H15C 0.9600 . ?
C101 H101 0.9300 . ?
C101 C102 1.36(2) . ?
C74 H74 0.9300 . ?
C74 C75 1.41(3) . ?
C25 H25A 0.9600 . ?
C25 H25B 0.9600 . ?
C25 H25C 0.9600 . ?
C45 H45 0.9300 . ?
C102 H102 0.9300 . ?
B1 H1 1.15(2) . ?
C57 H57 0.9300 . ?
C57 C56 1.30(3) . ?
C57 C58 1.41(3) . ?
C77 H77 0.9300 . ?
C56 H56 0.9300 . ?
C20 H20A 0.9600 . ?
C20 H20B 0.9600 . ?
C20 H20C 0.9600 . ?
C63 H63 0.9300 . ?
C63 C64 1.33(2) . ?
C63 C62 1.33(3) . ?
C16 H16A 0.9600 . ?
C16 H16B 0.9600 . ?
C16 H16C 0.9600 . ?
C117 C122 1.29(3) . ?
C117 C118 1.36(3) . ?
C95 H95 0.9300 . ?
C110 C115 1.50(4) . ?
C110 C116 1.49(3) . ?
C110 C111 1.39(3) . ?
C84 H84 0.9300 . ?
C84 C83 1.42(3) . ?
C61 H61 0.9300 . ?
C61 C62 1.36(2) . ?
B2 H2 1.15(2) . ?
C64 H64 0.9300 . ?
C38 H38 0.9300 . ?
C80 H80 0.9300 . ?
C80 C81 1.47(3) . ?
C21 H21A 0.9600 . ?
C21 H21B 0.9600 . ?
C21 H21C 0.9600 . ?
C86 H86 0.9300 . ?
C86 C87 1.41(3) . ?
C36 H36A 0.9600 . ?
C36 H36B 0.9600 . ?
C36 H36C 0.9600 . ?
C62 H62 0.9300 . ?
C83 H83 0.9300 . ?
C83 C82 1.37(3) . ?
C122 H122 0.9300 . ?
C122 C121 1.44(3) . ?
C68 H68 0.9300 . ?
C68 C69 1.40(3) . ?
C75 H75 0.9300 . ?
C58 H58 0.9300 . ?
C69 H69 0.9300 . ?
C40 H40A 0.9600 . ?
C40 H40B 0.9600 . ?
C40 H40C 0.9600 . ?
C115 H115 0.9300 . ?
C115 C114 1.32(3) . ?
C11 H11A 0.9600 . ?
C11 H11B 0.9600 . ?
C11 H11C 0.9600 . ?
C113 H113 0.9300 . ?
C113 C112 1.42(4) . ?
C113 C114 1.40(3) . ?
C87 H87 0.9300 . ?
C87 C88 1.43(3) . ?
C89 H89 0.9300 . ?
C89 C90 1.40(3) . ?
C89 C88 1.21(3) . ?
C90 H90 0.9300 . ?
C112 H112 0.9300 . ?
C112 C111 1.40(3) . ?
C82 H82 0.9300 . ?
C82 C81 1.33(3) . ?
C88 H88 0.9300 . ?
C118 H118 0.9300 . ?
C118 C119 1.43(3) . ?
C121 H121 0.9300 . ?
C121 C120 1.28(3) . ?
C81 H81 0.9300 . ?
C120 H120 0.9300 . ?
C120 C119 1.37(4) . ?
C116 H11D 0.9600 . ?
C116 H11E 0.9600 . ?
C116 H11F 0.9600 . ?
C114 H114 0.9300 . ?
C119 H119 0.9300 . ?
C111 H111 0.9300 . ?

loop_
_geom_torsion_atom_site_label_1
_geom_torsion_atom_site_label_2
_geom_torsion_atom_site_label_3
_geom_torsion_atom_site_label_4
_geom_torsion
_geom_torsion_site_symmetry_1
_geom_torsion_site_symmetry_2
_geom_torsion_site_symmetry_3
_geom_torsion_site_symmetry_4
_geom_torsion_publ_flag
W2 N7 C27 C28 177.1(10) . . . . ?
W2 N7 C27 C26 0(2) . . . . ?
W2 N11 C37 C38 -179.3(12) . . . . ?
W2 N11 C37 C36 4(3) . . . . ?
W2 N9 C32 C33 -173.0(12) . . . . ?
W2 N9 C32 C31 8(3) . . . . ?
W1 N5 N6 C24 179.1(11) . . . . ?
W1 N5 N6 B1 -2.8(19) . . . . ?
W1 N5 C22 C23 -178.5(12) . . . . ?
W1 N5 C22 C21 -3(3) . . . . ?
W1 N3 N4 C19 -177.0(9) . . . . ?
W1 N3 N4 B1 2.8(18) . . . . ?
W1 N3 C17 C18 176.5(12) . . . . ?
W1 N3 C17 C16 -4(2) . . . . ?
W1 N1 N2 C14 -179.8(9) . . . . ?
W1 N1 N2 B1 0.5(18) . . . . ?
W1 N1 C12 C13 179.2(11) . . . . ?
W1 N1 C12 C11 2(3) . . . . ?
Ag2 P2 C53 P1 -42.7(9) . . . . ?
Ag2 P2 C54 C55 144.7(13) . . . . ?
Ag2 P2 C54 C59 -40.5(16) . . . . ?
Ag2 P2 C60 C65 -22.6(18) . . . . ?
Ag2 P2 C60 C61 156.4(16) . . . . ?
Ag2 P3 C78 P4 -49.3(9) . . . . ?
Ag2 P3 C72 C73 -166.4(12) . . . . ?
Ag2 P3 C72 C77 12.2(17) . . . . ?
Ag2 P3 C66 C67 -80(2) . . . . ?
Ag2 P3 C66 C71 87.0(16) . . . . ?
Ag3 P5 C97 P6 -44.0(9) . . . . ?
Ag3 P5 C91 C92 147.8(11) . . . . ?
Ag3 P5 C91 C96 -37.2(14) . . . . ?
Ag3 P5 C85 C86 -37(2) . . . . ?
Ag3 P5 C85 C90 152(2) . . . . ?
Ag3 P4 C78 P3 48.7(9) . . . . ?
Ag3 P4 C79 C84 3.2(18) . . . . ?
Ag3 P4 C79 C80 -175.7(14) . . . . ?
Ag3 P4 C117 C122 -108(2) . . . . ?
Ag3 P4 C117 C118 81(2) . . . . ?
Ag1 P6 C98 C103 6.2(15) . . . . ?
Ag1 P6 C98 C99 -171.0(11) . . . . ?
Ag1 P6 C104 C105 -129.2(12) . . . . ?
Ag1 P6 C104 C109 50.9(12) . . . . ?
Ag1 P6 C97 P5 35.3(9) . . . . ?
Ag1 P1 C47 C48 5.9(15) . . . . ?
Ag1 P1 C47 C52 -173.1(12) . . . . ?
Ag1 P1 C41 C42 66.7(12) . . . . ?
Ag1 P1 C41 C46 -110.0(13) . . . . ?
Ag1 P1 C53 P2 32.8(10) . . . . ?
P6 C98 C103 C102 -174.5(12) . . . . ?
P6 C98 C99 C100 174.5(12) . . . . ?
P6 C104 C105 C106 177.4(12) . . . . ?
P6 C104 C109 C108 -176.0(11) . . . . ?
P1 C47 C48 C49 -178.9(12) . . . . ?
P1 C47 C52 C51 178.3(14) . . . . ?
P1 C41 C42 C43 -171.5(13) . . . . ?
P1 C41 C46 C45 171.9(14) . . . . ?
P2 C54 C55 C56 174.6(14) . . . . ?
P2 C54 C59 C58 -169.6(16) . . . . ?
P2 C60 C61 C62 179.9(17) . . . . ?
P5 C91 C92 C93 176.9(12) . . . . ?
P5 C91 C96 C95 -174.7(14) . . . . ?
P5 C85 C86 C87 -176.1(19) . . . . ?
P5 C85 C90 C89 -178(2) . . . . ?
P3 C72 C73 C74 178.1(13) . . . . ?
P3 C72 C77 C76 -176.8(14) . . . . ?
P3 C66 C71 C70 -172.0(16) . . . . ?
P4 C79 C84 C83 -176.4(15) . . . . ?
P4 C79 C80 C81 175.6(15) . . . . ?
P4 C117 C122 C121 -178(2) . . . . ?
P4 C117 C118 C119 177(2) . . . . ?
N8 N7 C27 C28 -1.7(17) . . . . ?
N8 N7 C27 C26 -178.5(14) . . . . ?
N8 C29 C28 C27 -0.6(19) . . . . ?
N10 N9 C32 C33 2.5(18) . . . . ?
N10 N9 C32 C31 -176.2(15) . . . . ?
N5 N6 C24 C23 0.9(19) . . . . ?
N5 N6 C24 C25 -176.6(14) . . . . ?
N5 N6 B1 N4 -57(2) . . . . ?
N5 N6 B1 N2 63.4(18) . . . . ?
N5 C22 C23 C24 -3(2) . . . . ?
N7 N8 C29 C28 -0.5(17) . . . . ?
N7 N8 C29 C30 177.5(14) . . . . ?
N7 N8 B2 N10 -59.4(16) . . . . ?
N7 N8 B2 N12 60.2(19) . . . . ?
N12 N11 C37 C38 -3(2) . . . . ?
N12 N11 C37 C36 180.0(16) . . . . ?
N12 C39 C38 C37 -1(2) . . . . ?
N3 N4 C19 C18 -0.2(19) . . . . ?
N3 N4 C19 C20 178.3(14) . . . . ?
N3 N4 B1 N2 -62.3(18) . . . . ?
N3 N4 B1 N6 58(2) . . . . ?
N3 C17 C18 C19 0(2) . . . . ?
N11 N12 C39 C38 -1(2) . . . . ?
N11 N12 C39 C40 179.9(19) . . . . ?
N11 N12 B2 N8 -59.6(19) . . . . ?
N11 N12 B2 N10 60.6(17) . . . . ?
N11 C37 C38 C39 3(2) . . . . ?
N1 N2 C14 C13 0.6(18) . . . . ?
N1 N2 C14 C15 -178.3(14) . . . . ?
N1 N2 B1 N4 59.5(18) . . . . ?
N1 N2 B1 N6 -61.9(19) . . . . ?
N4 N3 C17 C18 -0.5(19) . . . . ?
N4 N3 C17 C16 179.4(15) . . . . ?
N4 C19 C18 C17 0(2) . . . . ?
N2 N1 C12 C13 -0.6(18) . . . . ?
N2 N1 C12 C11 -178.2(19) . . . . ?
C47 P1 C41 C42 -166.4(12) . . . . ?
C47 P1 C41 C46 16.9(15) . . . . ?
C47 P1 C53 P2 -95.3(10) . . . . ?
C47 C48 C49 C50 1(2) . . . . ?
C98 P6 C104 C105 -0.1(14) . . . . ?
C98 P6 C104 C109 -179.9(11) . . . . ?
C98 P6 C97 P5 -94.0(9) . . . . ?
C98 C103 C102 C101 -4(3) . . . . ?
C104 P6 C98 C103 -119.5(13) . . . . ?
C104 P6 C98 C99 63.3(14) . . . . ?
C104 P6 C97 P5 155.8(8) . . . . ?
C104 C105 C106 C107 1(3) . . . . ?
C48 C47 C52 C51 -1(3) . . . . ?
C48 C49 C50 C51 -1(3) . . . . ?
N6 N5 C22 C23 3.5(19) . . . . ?
N6 N5 C22 C21 179.4(16) . . . . ?
N6 C24 C23 C22 1(2) . . . . ?
C41 P1 C47 C48 -118.8(14) . . . . ?
C41 P1 C47 C52 62.3(15) . . . . ?
C41 P1 C53 P2 155.0(8) . . . . ?
C41 C42 C43 C44 -1(3) . . . . ?
C41 C46 C45 C44 0(3) . . . . ?
C105 C104 C109 C108 4(2) . . . . ?
C105 C106 C107 C108 -1(3) . . . . ?
C109 C104 C105 C106 -3(2) . . . . ?
C109 C108 C107 C106 2(2) . . . . ?
N9 N10 C34 C33 1.3(18) . . . . ?
N9 N10 C34 C35 -179.5(15) . . . . ?
N9 N10 B2 N8 61.2(18) . . . . ?
N9 N10 B2 N12 -57.6(18) . . . . ?
C29 N8 N7 W2 -177.6(10) . . . . ?
C29 N8 N7 C27 1.4(16) . . . . ?
C29 N8 B2 N10 115.6(19) . . . . ?
C29 N8 B2 N12 -124.7(17) . . . . ?
C29 C28 C27 N7 1.5(19) . . . . ?
C29 C28 C27 C26 178.0(17) . . . . ?
C103 C98 C99 C100 -3(2) . . . . ?
C53 P1 C47 C48 132.3(13) . . . . ?
C53 P1 C47 C52 -46.7(15) . . . . ?
C53 P1 C41 C42 -55.9(13) . . . . ?
C53 P1 C41 C46 127.3(14) . . . . ?
C53 P2 C54 C55 19.0(17) . . . . ?
C53 P2 C54 C59 -166.2(14) . . . . ?
C53 P2 C60 C65 100.2(16) . . . . ?
C53 P2 C60 C61 -80.8(19) . . . . ?
C97 P6 C98 C103 132.6(13) . . . . ?
C97 P6 C98 C99 -44.6(14) . . . . ?
C97 P6 C104 C105 109.6(13) . . . . ?
C97 P6 C104 C109 -70.3(12) . . . . ?
C97 P5 C91 C92 20.4(14) . . . . ?
C97 P5 C91 C96 -164.7(13) . . . . ?
C97 P5 C85 C86 87.8(18) . . . . ?
C97 P5 C85 C90 -84(3) . . . . ?
C54 P2 C53 P1 84.6(10) . . . . ?
C54 P2 C60 C65 -149.2(16) . . . . ?
C54 P2 C60 C61 30(2) . . . . ?
C54 C55 C56 C57 -5(3) . . . . ?
C54 C59 C58 C57 -6(3) . . . . ?
C42 C41 C46 C45 -5(2) . . . . ?
C19 N4 B1 N2 117.4(19) . . . . ?
C19 N4 B1 N6 -122.6(18) . . . . ?
C100 C101 C102 C103 5(3) . . . . ?
C22 N5 N6 C24 -2.7(18) . . . . ?
C22 N5 N6 B1 175.4(16) . . . . ?
C34 N10 N9 W2 174.0(10) . . . . ?
C34 N10 N9 C32 -2.3(18) . . . . ?
C34 N10 B2 N8 -114.4(17) . . . . ?
C34 N10 B2 N12 126.8(16) . . . . ?
C34 C33 C32 N9 -2(2) . . . . ?
C34 C33 C32 C31 176.8(17) . . . . ?
C17 N3 N4 C19 0.4(17) . . . . ?
C17 N3 N4 B1 -179.9(14) . . . . ?
C91 P5 C97 P6 81.0(9) . . . . ?
C91 P5 C85 C86 -160.4(17) . . . . ?
C91 P5 C85 C90 28(3) . . . . ?
C91 C92 C93 C94 -4(3) . . . . ?
C91 C96 C95 C94 -1(3) . . . . ?
C107 C108 C109 C104 -4(2) . . . . ?
C85 P5 C97 P6 -172.3(9) . . . . ?
C85 P5 C91 C92 -82.2(15) . . . . ?
C85 P5 C91 C96 92.7(15) . . . . ?
C85 C86 C87 C88 -2(4) . . . . ?
C78 P3 C72 C73 67.3(15) . . . . ?
C78 P3 C72 C77 -114.1(15) . . . . ?
C78 P3 C66 C67 40(2) . . . . ?
C78 P3 C66 C71 -153.0(16) . . . . ?
C78 P4 C79 C84 125.2(15) . . . . ?
C78 P4 C79 C80 -53.7(18) . . . . ?
C78 P4 C117 C122 130(3) . . . . ?
C78 P4 C117 C118 -41(2) . . . . ?
C32 C33 C34 N10 0.3(19) . . . . ?
C32 C33 C34 C35 -178.8(17) . . . . ?
C14 N2 B1 N4 -120.2(17) . . . . ?
C14 N2 B1 N6 118.5(16) . . . . ?
C14 C13 C12 N1 1(2) . . . . ?
C14 C13 C12 C11 178(2) . . . . ?
C72 P3 C78 P4 82.1(10) . . . . ?
C72 P3 C66 C67 148.1(19) . . . . ?
C72 P3 C66 C71 -44.6(18) . . . . ?
C72 C73 C74 C75 -1(3) . . . . ?
C24 N6 B1 N4 120.7(18) . . . . ?
C24 N6 B1 N2 -119.1(19) . . . . ?
C55 C54 C59 C58 5(3) . . . . ?
C99 C98 C103 C102 3(2) . . . . ?
C99 C100 C101 C102 -5(3) . . . . ?
C67 C66 C71 C70 -3(3) . . . . ?
C67 C68 C69 C70 -2(4) . . . . ?
C30 C29 C28 C27 -178.4(17) . . . . ?
C65 C60 C61 C62 -1(3) . . . . ?
C92 C91 C96 C95 0(3) . . . . ?
C66 P3 C78 P4 -169.8(9) . . . . ?
C66 P3 C72 C73 -39.7(17) . . . . ?
C66 P3 C72 C77 138.9(15) . . . . ?
C66 C67 C68 C69 -1(4) . . . . ?
C52 C47 C48 C49 0(3) . . . . ?
C52 C51 C50 C49 1(3) . . . . ?
C60 P2 C53 P1 -168.4(9) . . . . ?
C60 P2 C54 C55 -87.6(16) . . . . ?
C60 P2 C54 C59 87.1(16) . . . . ?
C60 C65 C64 C63 -4(3) . . . . ?
C60 C61 C62 C63 -2(4) . . . . ?
C12 N1 N2 C14 0.0(17) . . . . ?
C12 N1 N2 B1 -179.7(15) . . . . ?
C12 C13 C14 N2 -1(2) . . . . ?
C12 C13 C14 C15 177.8(17) . . . . ?
C46 C41 C42 C43 5(2) . . . . ?
C71 C70 C69 C68 3(3) . . . . ?
C50 C51 C52 C47 0(3) . . . . ?
C93 C94 C95 C96 -1(3) . . . . ?
C73 C72 C77 C76 2(3) . . . . ?
C73 C74 C75 C76 1(3) . . . . ?
C79 P4 C78 P3 -76.4(11) . . . . ?
C79 P4 C117 C122 22(3) . . . . ?
C79 P4 C117 C118 -150(2) . . . . ?
C79 C84 C83 C82 -1(3) . . . . ?
C79 C80 C81 C82 3(3) . . . . ?
C96 C91 C92 C93 2(2) . . . . ?
C39 N12 N11 W2 178.9(12) . . . . ?
C39 N12 N11 C37 2.2(18) . . . . ?
C39 N12 B2 N8 121.0(19) . . . . ?
C39 N12 B2 N10 -119(2) . . . . ?
C43 C44 C45 C46 4(3) . . . . ?
C59 C54 C55 C56 0(3) . . . . ?
C101 C100 C99 C98 3(3) . . . . ?
C25 C24 C23 C22 178.4(18) . . . . ?
C45 C44 C43 C42 -4(3) . . . . ?
B1 N4 C19 C18 -179.9(17) . . . . ?
B1 N4 C19 C20 -1(3) . . . . ?
B1 N2 C14 C13 -179.7(17) . . . . ?
B1 N2 C14 C15 1(3) . . . . ?
B1 N6 C24 C23 -176.9(18) . . . . ?
B1 N6 C24 C25 6(3) . . . . ?
C77 C72 C73 C74 -1(3) . . . . ?
C77 C76 C75 C74 0(3) . . . . ?
C56 C57 C58 C59 1(3) . . . . ?
C20 C19 C18 C17 -178.4(18) . . . . ?
C16 C17 C18 C19 -179.5(18) . . . . ?
C117 P4 C78 P3 174.0(10) . . . . ?
C117 P4 C79 C84 -126.7(17) . . . . ?
C117 P4 C79 C80 54.4(19) . . . . ?
C117 C122 C121 C120 3(5) . . . . ?
C117 C118 C119 C120 2(5) . . . . ?
C95 C94 C93 C92 3(3) . . . . ?
C110 C115 C114 C113 4(4) . . . . ?
C84 C79 C80 C81 -3(3) . . . . ?
C84 C83 C82 C81 0(4) . . . . ?
B2 N8 N7 W2 -1.5(16) . . . . ?
B2 N8 N7 C27 177.5(13) . . . . ?
B2 N8 C29 C28 -175.9(15) . . . . ?
B2 N8 C29 C30 2(3) . . . . ?
B2 N10 N9 W2 -2.4(18) . . . . ?
B2 N10 N9 C32 -178.7(13) . . . . ?
B2 N10 C34 C33 177.1(15) . . . . ?
B2 N10 C34 C35 -4(3) . . . . ?
B2 N12 N11 W2 -0.6(17) . . . . ?
B2 N12 N11 C37 -177.3(14) . . . . ?
B2 N12 C39 C38 178.9(16) . . . . ?
B2 N12 C39 C40 -1(3) . . . . ?
C64 C65 C60 P2 -177.0(15) . . . . ?
C64 C65 C60 C61 4(3) . . . . ?
C64 C63 C62 C61 1(4) . . . . ?
C80 C79 C84 C83 2(3) . . . . ?
C21 C22 C23 C24 -178.7(18) . . . . ?
C86 C85 C90 C89 10(4) . . . . ?
C86 C87 C88 C89 0(4) . . . . ?
C36 C37 C38 C39 179(2) . . . . ?
C62 C63 C64 C65 1(3) . . . . ?
C83 C82 C81 C80 -1(4) . . . . ?
C122 C117 C118 C119 5(5) . . . . ?
C122 C121 C120 C119 4(5) . . . . ?
C68 C67 C66 P3 171.9(18) . . . . ?
C68 C67 C66 C71 4(3) . . . . ?
C75 C76 C77 C72 -2(3) . . . . ?
C58 C57 C56 C55 5(3) . . . . ?
C69 C70 C71 C66 0(3) . . . . ?
C40 C39 C38 C37 178(2) . . . . ?
C115 C110 C111 C112 6(4) . . . . ?
C113 C112 C111 C110 -9(4) . . . . ?
C90 C85 C86 C87 -3(4) . . . . ?
C90 C89 C88 C87 6(5) . . . . ?
C112 C113 C114 C115 -8(5) . . . . ?
C88 C89 C90 C85 -13(5) . . . . ?
C118 C117 C122 C121 -7(4) . . . . ?
C121 C120 C119 C118 -6(5) . . . . ?
C116 C110 C115 C114 175(2) . . . . ?
C116 C110 C111 C112 -172(2) . . . . ?
C114 C113 C112 C111 10(4) . . . . ?
C111 C110 C115 C114 -3(4) . . . . ?

loop_
_exptl_oxdiff_crystal_face_indexfrac_h
_exptl_oxdiff_crystal_face_indexfrac_k
_exptl_oxdiff_crystal_face_indexfrac_l
_exptl_oxdiff_crystal_face_x
_exptl_oxdiff_crystal_face_y
_exptl_oxdiff_crystal_face_z
-0.0014 19.0176 3.9293 0.0126 -0.0289 -0.9790
0.0014 -19.0176 -3.9293 -0.0126 0.0289 0.9790
0.9984 19.0144 2.9301 -0.0378 -0.1233 -0.9681
-9.9950 -2.9973 4.0062 0.2206 0.9847 0.1051
9.9954 -0.0073 -4.9949 -0.2419 -0.9776 0.0536
1.0058 -14.0604 -12.9434 -0.5345 -0.0119 0.8330
0.0046 18.9638 -7.0660 -0.5644 0.0454 -0.8566
-1.0070 -14.9366 13.0487 0.8355 0.0148 0.5933

loop_
_smtbx_masks_void_nr
_smtbx_masks_void_average_x
_smtbx_masks_void_average_y
_smtbx_masks_void_average_z
_smtbx_masks_void_volume
_smtbx_masks_void_count_electrons
_smtbx_masks_void_content
1 0.000 0.500 0.000 1251.7 295.2 ?
2 0.500 1.000 0.500 1251.7 295.2 ?
